data_4336487
loop_
_publ_author_name
'Zi-Jian Li'
'Jia Yao'
'Qian Tao'
'Long Jiang'
'Tong-Bu Lu'

_publ_section_title
;
 Enantioselective Recognition and Separation of Racemic 1-Phenylethanol by
 a Pair of 2D Chiral Coordination Polymers
;
_journal_name_full 'Inorganic Chemistry'
_journal_page_first 11694
_journal_page_last 11696
_journal_paper_doi 10.1021/ic4021367
_journal_volume 52
_journal_year 2013
_chemical_absolute_configuration ad
_chemical_formula_moiety 'C96 H116 Cd2 N16 O16 S4, 2(C H2 Cl2), (C2 H6 O), (H2 O)'
_chemical_formula_sum 'C100 H128 Cd2 Cl4 N16 O18 S4'
_chemical_formula_weight 2337.02
_chemical_name_systematic
; 
 ? 
;
_space_group_IT_number 1
_symmetry_cell_setting triclinic
_symmetry_space_group_name_Hall 'P 1'
_symmetry_space_group_name_H-M 'P 1'
_atom_sites_solution_hydrogens geom
_atom_sites_solution_primary direct
_atom_sites_solution_secondary difmap
_audit_creation_method SHELXL-97
_cell_angle_alpha 93.0020(10)
_cell_angle_beta 98.9740(10)
_cell_angle_gamma 107.7390(10)
_cell_formula_units_Z 1
_cell_length_a 10.3574(2)
_cell_length_b 14.2352(2)
_cell_length_c 19.0283(3)
_cell_measurement_reflns_used 38531
_cell_measurement_temperature 150(2)
_cell_measurement_theta_max 66.8462
_cell_measurement_theta_min 3.2754
_cell_volume 2624.50(8)
_computing_cell_refinement
;
CrysAlisPro, Agilent Technologies,
Version 1.171.36.20 (release 27-06-2012 CrysAlis171 .NET)
(compiled Jul 11 2012,15:38:31)
;
_computing_data_collection
;
CrysAlisPro, Agilent Technologies,
Version 1.171.36.20 (release 27-06-2012 CrysAlis171 .NET)
(compiled Jul 11 2012,15:38:31)
;
_computing_data_reduction
;
CrysAlisPro, Agilent Technologies,
Version 1.171.36.20 (release 27-06-2012 CrysAlis171 .NET)
(compiled Jul 11 2012,15:38:31)
;
_computing_structure_refinement 'SHELXL-97 (Sheldrick, 1997)'
_computing_structure_solution 'SHELXS-97 (Sheldrick, 1990)'
_diffrn_ambient_temperature 150(2)
_diffrn_detector_area_resol_mean 10.5058
_diffrn_measured_fraction_theta_full 0.999
_diffrn_measured_fraction_theta_max 0.999
_diffrn_measurement_device_type 'Xcalibur, Atlas, Gemini ultra'
_diffrn_measurement_method '\w scans'
_diffrn_radiation_monochromator mirror
_diffrn_radiation_source 'Enhance Ultra (Cu) x-ray Source'
_diffrn_radiation_type CuK\a
_diffrn_radiation_wavelength 1.54178
_diffrn_reflns_av_R_equivalents 0.1044
_diffrn_reflns_av_sigmaI/netI 0.0721
_diffrn_reflns_limit_h_max 12
_diffrn_reflns_limit_h_min -12
_diffrn_reflns_limit_k_max 16
_diffrn_reflns_limit_k_min -16
_diffrn_reflns_limit_l_max 22
_diffrn_reflns_limit_l_min -22
_diffrn_reflns_number 69350
_diffrn_reflns_theta_full 63.99
_diffrn_reflns_theta_max 63.99
_diffrn_reflns_theta_min 3.28
_exptl_absorpt_coefficient_mu 5.531
_exptl_absorpt_correction_T_max 0.3758
_exptl_absorpt_correction_T_min 0.2706
_exptl_absorpt_correction_type multi-scan
_exptl_absorpt_process_details
;
CrysAlisPro, Agilent Technologies,
Version 1.171.36.20 (release 27-06-2012 CrysAlis171 .NET)
(compiled Jul 11 2012,15:38:31)
empirical absorption correction using spherical harmonics,
 implemented in SCALE3 ABSPACK scaling algorithm.
;
_exptl_crystal_colour colorless
_exptl_crystal_density_diffrn 1.479
_exptl_crystal_description block
_exptl_crystal_F_000 1212
_exptl_crystal_size_max 0.32
_exptl_crystal_size_mid 0.25
_exptl_crystal_size_min 0.22
_refine_diff_density_max 0.931
_refine_diff_density_min -0.808
_refine_diff_density_rms 0.102
_refine_ls_abs_structure_details 'Flack H D (1983), Acta Cryst. A39, 876-881'
_refine_ls_abs_structure_Flack 0.027(5)
_refine_ls_extinction_method none
_refine_ls_goodness_of_fit_ref 1.019
_refine_ls_hydrogen_treatment constr
_refine_ls_matrix_type full
_refine_ls_number_parameters 1342
_refine_ls_number_reflns 17092
_refine_ls_number_restraints 23
_refine_ls_restrained_S_all 1.037
_refine_ls_R_factor_all 0.0554
_refine_ls_R_factor_gt 0.0531
_refine_ls_shift/su_max 0.000
_refine_ls_shift/su_mean 0.000
_refine_ls_structure_factor_coef Fsqd
_refine_ls_weighting_details 'calc w=1/[\s^2^(Fo^2^)+(0.1051P)^2^+3.0338P] where P=(Fo^2^+2Fc^2^)/3'
_refine_ls_weighting_scheme calc
_refine_ls_wR_factor_gt 0.1392
_refine_ls_wR_factor_ref 0.1429
_reflns_number_gt 16422
_reflns_number_total 17092
_reflns_threshold_expression >2sigma(I)
_cod_data_source_file ic4021367_si_005.cif
_cod_data_source_block L-1
_cod_database_code 4336487

loop_
_symmetry_equiv_pos_as_xyz
'x, y, z'

loop_
_atom_site_label
_atom_site_type_symbol
_atom_site_fract_x
_atom_site_fract_y
_atom_site_fract_z
_atom_site_U_iso_or_equiv
_atom_site_adp_type
_atom_site_occupancy
_atom_site_symmetry_multiplicity
_atom_site_calc_flag
_atom_site_refinement_flags
_atom_site_disorder_assembly
_atom_site_disorder_group
Cl4 Cl 0.2714(4) 1.0308(2) 0.96606(19) 0.0964(9) Uani 1 1 d U . .
C100 C 0.1245(15) 0.9956(10) 0.9027(7) 0.088(3) Uani 1 1 d U . .
Cl3 Cl -0.0006(4) 0.8890(3) 0.9267(2) 0.1151(13) Uani 1 1 d U . .
C88 C 0.8032(7) 0.4174(5) 0.6071(3) 0.0287(13) Uani 1 1 d . . .
C1 C 0.3141(6) 0.8924(4) 0.3136(3) 0.0267(12) Uani 1 1 d . . .
H1A H 0.3200 0.9083 0.3655 0.032 Uiso 1 1 calc R . .
H1B H 0.4070 0.9248 0.3029 0.032 Uiso 1 1 calc R . .
C2 C 0.2199(7) 0.9435(4) 0.2755(4) 0.0299(13) Uani 1 1 d . . .
C3 C 0.2375(7) 1.0427(5) 0.3212(4) 0.0372(15) Uani 1 1 d . . .
C4 C 0.1840(9) 1.1051(5) 0.2704(5) 0.0483(19) Uani 1 1 d . . .
H4A H 0.2588 1.1648 0.2638 0.058 Uiso 1 1 calc R . .
H4B H 0.1104 1.1258 0.2877 0.058 Uiso 1 1 calc R . .
C5 C 0.1278(9) 1.0358(5) 0.2015(4) 0.0444(17) Uani 1 1 d . . .
H5 H 0.1125 1.0693 0.1576 0.053 Uiso 1 1 calc R . .
C6 C 0.0016(8) 0.9563(6) 0.2152(5) 0.0475(19) Uani 1 1 d . . .
H6A H -0.0519 0.9159 0.1701 0.057 Uiso 1 1 calc R . .
H6B H -0.0588 0.9860 0.2378 0.057 Uiso 1 1 calc R . .
C7 C 0.0617(7) 0.8921(5) 0.2669(4) 0.0368(15) Uani 1 1 d . . .
H7A H 0.0306 0.8938 0.3134 0.044 Uiso 1 1 calc R . .
H7B H 0.0346 0.8224 0.2457 0.044 Uiso 1 1 calc R . .
C8 C 0.2355(7) 0.9805(4) 0.2020(4) 0.0334(14) Uani 1 1 d . . .
C9 C 0.1933(10) 0.8983(6) 0.1399(4) 0.0452(19) Uani 1 1 d . . .
H9A H 0.2613 0.8628 0.1431 0.068 Uiso 1 1 calc R . .
H9B H 0.1890 0.9275 0.0944 0.068 Uiso 1 1 calc R . .
H9C H 0.1026 0.8518 0.1423 0.068 Uiso 1 1 calc R . .
C10 C 0.3847(8) 1.0479(6) 0.1999(4) 0.0443(18) Uani 1 1 d . . .
H10A H 0.4475 1.0083 0.2052 0.066 Uiso 1 1 calc R . .
H10B H 0.4140 1.1016 0.2391 0.066 Uiso 1 1 calc R . .
H10C H 0.3864 1.0762 0.1540 0.066 Uiso 1 1 calc R . .
C11 C -0.2000(7) 0.2156(5) 0.3470(4) 0.0340(15) Uani 1 1 d . . .
H11A H -0.2190 0.1906 0.2957 0.041 Uiso 1 1 calc R . .
H11B H -0.0986 0.2432 0.3614 0.041 Uiso 1 1 calc R . .
C12 C -0.2474(7) 0.1264(4) 0.3878(3) 0.0255(12) Uani 1 1 d . . .
C13 C -0.2784(7) 0.0276(5) 0.3413(4) 0.0367(15) Uani 1 1 d . . .
C14 C -0.2770(8) -0.0505(5) 0.3896(4) 0.0408(17) Uani 1 1 d . . .
H14A H -0.2048 -0.0807 0.3830 0.049 Uiso 1 1 calc R . .
H14B H -0.3675 -0.1031 0.3821 0.049 Uiso 1 1 calc R . .
C15 C -0.2440(7) 0.0094(4) 0.4646(3) 0.0292(13) Uani 1 1 d . . .
H15 H -0.2064 -0.0230 0.5047 0.035 Uiso 1 1 calc R . .
C16 C -0.3748(7) 0.0345(5) 0.4746(4) 0.0335(14) Uani 1 1 d . . .
H16A H -0.3663 0.0643 0.5240 0.040 Uiso 1 1 calc R . .
H16B H -0.4573 -0.0253 0.4639 0.040 Uiso 1 1 calc R . .
C17 C -0.3822(6) 0.1113(4) 0.4189(3) 0.0285(13) Uani 1 1 d . . .
H17A H -0.4649 0.0844 0.3809 0.034 Uiso 1 1 calc R . .
H17B H -0.3839 0.1744 0.4425 0.034 Uiso 1 1 calc R . .
C18 C -0.1446(7) 0.1109(4) 0.4521(4) 0.0296(13) Uani 1 1 d . . .
C19 C -0.0111(7) 0.1053(5) 0.4312(5) 0.0403(16) Uani 1 1 d . . .
H19A H 0.0437 0.1711 0.4215 0.060 Uiso 1 1 calc R . .
H19B H -0.0323 0.0584 0.3883 0.060 Uiso 1 1 calc R . .
H19C H 0.0413 0.0827 0.4705 0.060 Uiso 1 1 calc R . .
C20 C -0.1083(8) 0.1910(5) 0.5151(4) 0.0406(17) Uani 1 1 d . . .
H20A H -0.0498 0.1745 0.5550 0.061 Uiso 1 1 calc R . .
H20B H -0.1930 0.1946 0.5302 0.061 Uiso 1 1 calc R . .
H20C H -0.0587 0.2552 0.5006 0.061 Uiso 1 1 calc R . .
C21 C 0.2750(7) 0.8391(5) 0.7000(3) 0.0317(14) Uani 1 1 d . . .
H21A H 0.2853 0.8909 0.7391 0.038 Uiso 1 1 calc R . .
H21B H 0.3607 0.8590 0.6799 0.038 Uiso 1 1 calc R . .
C22 C 0.1607(6) 0.8436(4) 0.6426(3) 0.0251(12) Uani 1 1 d . . .
C23 C 0.0620(7) 0.8921(5) 0.6684(4) 0.0296(13) Uani 1 1 d . . .
C24 C -0.0137(7) 0.9230(5) 0.6029(4) 0.0372(15) Uani 1 1 d . . .
H24A H 0.0026 0.9954 0.6072 0.045 Uiso 1 1 calc R . .
H24B H -0.1141 0.8879 0.5952 0.045 Uiso 1 1 calc R . .
C25 C 0.0514(7) 0.8912(5) 0.5430(3) 0.0323(14) Uani 1 1 d . . .
H25 H 0.0419 0.9257 0.4989 0.039 Uiso 1 1 calc R . .
C26 C -0.0076(8) 0.7778(5) 0.5303(4) 0.0372(15) Uani 1 1 d . . .
H26A H 0.0185 0.7520 0.4871 0.045 Uiso 1 1 calc R . .
H26B H -0.1093 0.7552 0.5249 0.045 Uiso 1 1 calc R . .
C27 C 0.0598(7) 0.7446(5) 0.5990(3) 0.0311(14) Uani 1 1 d . . .
H27A H 0.1110 0.6993 0.5870 0.037 Uiso 1 1 calc R . .
H27B H -0.0108 0.7104 0.6267 0.037 Uiso 1 1 calc R . .
C28 C 0.2028(7) 0.9094(4) 0.5807(3) 0.0277(13) Uani 1 1 d . . .
C29 C 0.2812(8) 1.0179(5) 0.6070(4) 0.0369(15) Uani 1 1 d . . .
H29A H 0.3773 1.0249 0.6266 0.055 Uiso 1 1 calc R . .
H29B H 0.2386 1.0403 0.6443 0.055 Uiso 1 1 calc R . .
H29C H 0.2780 1.0582 0.5670 0.055 Uiso 1 1 calc R . .
C30 C 0.2884(8) 0.8716(6) 0.5347(4) 0.0427(16) Uani 1 1 d . . .
H30A H 0.2943 0.9066 0.4917 0.064 Uiso 1 1 calc R . .
H30B H 0.2446 0.8003 0.5207 0.064 Uiso 1 1 calc R . .
H30C H 0.3813 0.8835 0.5621 0.064 Uiso 1 1 calc R . .
C31 C -0.0990(7) 0.3393(4) 1.0011(3) 0.0287(13) Uani 1 1 d . . .
H31A H -0.0009 0.3566 0.9962 0.034 Uiso 1 1 calc R . .
H31B H -0.1044 0.3847 1.0409 0.034 Uiso 1 1 calc R . .
C32 C -0.1437(7) 0.2354(5) 1.0219(4) 0.0297(14) Uani 1 1 d . . .
C33 C -0.0862(8) 0.1625(5) 0.9849(4) 0.0394(16) Uani 1 1 d . . .
C34 C -0.1110(10) 0.0722(5) 1.0283(5) 0.051(2) Uani 1 1 d . . .
H34A H -0.1815 0.0130 1.0005 0.062 Uiso 1 1 calc R . .
H34B H -0.0248 0.0564 1.0435 0.062 Uiso 1 1 calc R . .
C35 C -0.1620(8) 0.1081(5) 1.0925(4) 0.0412(16) Uani 1 1 d . . .
H35 H -0.1469 0.0741 1.1362 0.049 Uiso 1 1 calc R . .
C36 C -0.3112(9) 0.1027(7) 1.0667(6) 0.064(3) Uani 1 1 d . . .
H36A H -0.3550 0.1152 1.1073 0.077 Uiso 1 1 calc R . .
H36B H -0.3655 0.0370 1.0406 0.077 Uiso 1 1 calc R . .
C37 C -0.2990(8) 0.1857(6) 1.0163(5) 0.052(2) Uani 1 1 d . . .
H37A H -0.3430 0.1576 0.9666 0.063 Uiso 1 1 calc R . .
H37B H -0.3431 0.2339 1.0321 0.063 Uiso 1 1 calc R . .
C38 C -0.0857(8) 0.2210(5) 1.1016(3) 0.0333(15) Uani 1 1 d . . .
C39 C 0.0711(8) 0.2532(6) 1.1193(5) 0.0479(19) Uani 1 1 d . . .
H39A H 0.1083 0.3254 1.1200 0.072 Uiso 1 1 calc R . .
H39B H 0.1057 0.2212 1.0828 0.072 Uiso 1 1 calc R . .
H39C H 0.1001 0.2337 1.1662 0.072 Uiso 1 1 calc R . .
C40 C -0.1331(12) 0.2781(6) 1.1580(4) 0.060(2) Uani 1 1 d . . .
H40A H -0.1010 0.2623 1.2058 0.090 Uiso 1 1 calc R . .
H40B H -0.2340 0.2587 1.1487 0.090 Uiso 1 1 calc R . .
H40C H -0.0945 0.3495 1.1553 0.090 Uiso 1 1 calc R . .
C41 C -0.2558(6) 0.5752(4) 0.3856(3) 0.0258(12) Uani 1 1 d . . .
H41 H -0.2530 0.5225 0.4138 0.031 Uiso 1 1 calc R . .
C42 C -0.2079(7) 0.6860(4) 0.3132(3) 0.0266(13) Uani 1 1 d . . .
H42 H -0.1632 0.7266 0.2804 0.032 Uiso 1 1 calc R . .
C43 C -0.3236(6) 0.6908(4) 0.3359(3) 0.0241(12) Uani 1 1 d . . .
H43 H -0.3745 0.7343 0.3223 0.029 Uiso 1 1 calc R . .
C44 C -0.1492(6) 0.7053(4) 0.7843(3) 0.0228(12) Uani 1 1 d . . .
H44 H -0.0677 0.7524 0.7754 0.027 Uiso 1 1 calc R . .
C45 C -0.2880(7) 0.5765(5) 0.8154(4) 0.0318(14) Uani 1 1 d . . .
H45 H -0.3225 0.5149 0.8340 0.038 Uiso 1 1 calc R . .
C46 C -0.3658(7) 0.6294(5) 0.7851(4) 0.0309(14) Uani 1 1 d . . .
H46 H -0.4634 0.6121 0.7781 0.037 Uiso 1 1 calc R . .
C47 C -0.4666(6) 0.5975(4) 0.4221(3) 0.0259(12) Uani 1 1 d . . .
H47A H -0.5025 0.5248 0.4234 0.031 Uiso 1 1 calc R . .
H47B H -0.5421 0.6190 0.3969 0.031 Uiso 1 1 calc R . .
C48 C -0.4230(6) 0.6478(4) 0.4978(3) 0.0234(12) Uani 1 1 d . . .
C49 C -0.4286(6) 0.7419(4) 0.5153(3) 0.0230(12) Uani 1 1 d . . .
H49 H -0.4582 0.7780 0.4790 0.028 Uiso 1 1 calc R . .
C50 C -0.3907(7) 0.7835(5) 0.5862(4) 0.0239(14) Uani 1 1 d . . .
H50 H -0.3942 0.8483 0.5976 0.029 Uiso 1 1 calc R . .
C51 C -0.3489(6) 0.7339(4) 0.6399(3) 0.0241(12) Uani 1 1 d . . .
C52 C -0.3384(7) 0.6396(5) 0.6223(3) 0.0279(13) Uani 1 1 d . . .
H52 H -0.3073 0.6042 0.6587 0.033 Uiso 1 1 calc R . .
C53 C -0.3738(7) 0.5988(4) 0.5516(3) 0.0266(13) Uani 1 1 d . . .
H53 H -0.3642 0.5359 0.5398 0.032 Uiso 1 1 calc R . .
C54 C -0.3147(6) 0.7794(4) 0.7169(3) 0.0255(12) Uani 1 1 d . . .
H54A H -0.2377 0.8424 0.7221 0.031 Uiso 1 1 calc R . .
H54B H -0.3957 0.7950 0.7295 0.031 Uiso 1 1 calc R . .
C55 C 0.2677(7) 0.5024(4) 0.2646(3) 0.0274(13) Uani 1 1 d . . .
H55 H 0.2788 0.5567 0.2366 0.033 Uiso 1 1 calc R . .
C56 C 0.1892(7) 0.3920(5) 0.3341(4) 0.0286(14) Uani 1 1 d . . .
H56 H 0.1329 0.3541 0.3642 0.034 Uiso 1 1 calc R . .
C57 C 0.3052(6) 0.3773(4) 0.3172(3) 0.0256(12) Uani 1 1 d . . .
H57 H 0.3447 0.3283 0.3330 0.031 Uiso 1 1 calc R . .
C58 C 0.1719(6) 0.3886(5) -0.1295(3) 0.0263(13) Uani 1 1 d . . .
H58 H 0.0862 0.3419 -0.1254 0.032 Uiso 1 1 calc R . .
C59 C 0.3248(7) 0.5192(5) -0.1512(3) 0.0333(14) Uani 1 1 d . . .
H59 H 0.3663 0.5822 -0.1663 0.040 Uiso 1 1 calc R . .
C60 C 0.3943(7) 0.4602(5) -0.1214(3) 0.0312(14) Uani 1 1 d . . .
H60 H 0.4914 0.4739 -0.1112 0.037 Uiso 1 1 calc R . .
C61 C 0.4758(6) 0.4578(5) 0.2380(3) 0.0273(13) Uani 1 1 d . . .
H61A H 0.5339 0.4217 0.2633 0.033 Uiso 1 1 calc R . .
H61B H 0.5313 0.5287 0.2422 0.033 Uiso 1 1 calc R . .
C62 C 0.4340(6) 0.4175(4) 0.1602(3) 0.0219(11) Uani 1 1 d . . .
C63 C 0.4403(7) 0.3251(4) 0.1380(3) 0.0239(13) Uani 1 1 d . . .
H63 H 0.4684 0.2859 0.1724 0.029 Uiso 1 1 calc R . .
C64 C 0.4062(7) 0.2891(5) 0.0662(4) 0.0258(14) Uani 1 1 d . . .
H64 H 0.4146 0.2267 0.0516 0.031 Uiso 1 1 calc R . .
C65 C 0.3595(6) 0.3439(4) 0.0150(3) 0.0226(12) Uani 1 1 d . . .
C66 C 0.3533(7) 0.4375(4) 0.0382(3) 0.0258(12) Uani 1 1 d . . .
H66 H 0.3237 0.4770 0.0046 0.031 Uiso 1 1 calc R . .
C67 C 0.3902(6) 0.4719(4) 0.1098(3) 0.0252(13) Uani 1 1 d . . .
H67 H 0.3852 0.5352 0.1247 0.030 Uiso 1 1 calc R . .
C68 C 0.3236(7) 0.3029(5) -0.0632(3) 0.0286(13) Uani 1 1 d . . .
H68A H 0.4012 0.2836 -0.0768 0.034 Uiso 1 1 calc R . .
H68B H 0.2415 0.2429 -0.0705 0.034 Uiso 1 1 calc R . .
C69 C -0.0403(6) 0.6099(4) 0.1549(3) 0.0236(12) Uani 1 1 d . . .
H69 H 0.0462 0.6609 0.1628 0.028 Uiso 1 1 calc R . .
C70 C -0.2124(6) 0.4879(4) 0.1701(3) 0.0249(12) Uani 1 1 d . . .
H70 H -0.2697 0.4359 0.1914 0.030 Uiso 1 1 calc R . .
C71 C -0.2468(7) 0.5146(5) 0.1041(3) 0.0294(13) Uani 1 1 d . . .
H71 H -0.3304 0.4858 0.0709 0.035 Uiso 1 1 calc R . .
C72 C -0.7541(6) 0.7369(4) -0.0601(3) 0.0264(12) Uani 1 1 d . . .
H72 H -0.7338 0.7752 -0.0988 0.032 Uiso 1 1 calc R . .
C73 C -0.8443(6) 0.6203(4) 0.0011(3) 0.0249(12) Uani 1 1 d . . .
H73 H -0.9016 0.5600 0.0136 0.030 Uiso 1 1 calc R . .
C74 C -0.7434(7) 0.6879(5) 0.0467(3) 0.0277(13) Uani 1 1 d . . .
H74 H -0.7164 0.6845 0.0964 0.033 Uiso 1 1 calc R . .
C75 C -0.1338(7) 0.6558(5) 0.0363(4) 0.0330(14) Uani 1 1 d . . .
H75A H -0.1551 0.6138 -0.0098 0.040 Uiso 1 1 calc R . .
H75B H -0.0408 0.7046 0.0401 0.040 Uiso 1 1 calc R . .
C76 C -0.2375(6) 0.7098(5) 0.0370(3) 0.0277(13) Uani 1 1 d . . .
C77 C -0.2747(8) 0.7396(6) 0.0988(4) 0.0411(17) Uani 1 1 d . . .
H77 H -0.2308 0.7272 0.1434 0.049 Uiso 1 1 calc R . .
C78 C -0.3717(8) 0.7862(6) 0.0985(4) 0.0366(18) Uani 1 1 d . . .
H78 H -0.3950 0.8055 0.1421 0.044 Uiso 1 1 calc R . .
C79 C -0.4374(6) 0.8055(5) 0.0325(4) 0.0275(13) Uani 1 1 d . . .
C80 C -0.3979(8) 0.7799(5) -0.0289(4) 0.0363(16) Uani 1 1 d . . .
H80 H -0.4394 0.7943 -0.0734 0.044 Uiso 1 1 calc R . .
C81 C -0.2978(7) 0.7331(5) -0.0275(3) 0.0331(14) Uani 1 1 d . . .
H81 H -0.2704 0.7169 -0.0708 0.040 Uiso 1 1 calc R . .
C82 C -0.5556(6) 0.8459(5) 0.0294(4) 0.0313(14) Uani 1 1 d . . .
H82A H -0.5537 0.8783 0.0771 0.038 Uiso 1 1 calc R . .
H82B H -0.5481 0.8961 -0.0051 0.038 Uiso 1 1 calc R . .
C83 C 0.0573(6) 0.4793(4) 0.4852(3) 0.0225(12) Uani 1 1 d . . .
H83 H -0.0277 0.4269 0.4786 0.027 Uiso 1 1 calc R . .
C84 C 0.2217(6) 0.6065(4) 0.4690(3) 0.0224(12) Uani 1 1 d . . .
H84 H 0.2742 0.6607 0.4476 0.027 Uiso 1 1 calc R . .
C85 C 0.2649(6) 0.5779(4) 0.5334(3) 0.0250(12) Uani 1 1 d . . .
H85 H 0.3498 0.6080 0.5653 0.030 Uiso 1 1 calc R . .
C86 C 0.8066(6) 0.3739(5) 0.7159(3) 0.0261(12) Uani 1 1 d . . .
H86 H 0.7843 0.3370 0.7550 0.031 Uiso 1 1 calc R . .
C87 C 0.9040(6) 0.4857(5) 0.6535(3) 0.0269(13) Uani 1 1 d . . .
H87 H 0.9650 0.5444 0.6410 0.032 Uiso 1 1 calc R . .
H88 H 0.7808 0.4188 0.5568 0.032 Uiso 1 1 d R . .
C89 C 0.1634(7) 0.4353(5) 0.6022(3) 0.0264(13) Uani 1 1 d . . .
H89A H 0.0736 0.3823 0.5970 0.032 Uiso 1 1 calc R . .
H89B H 0.1770 0.4773 0.6476 0.032 Uiso 1 1 calc R . .
C90 C 0.2770(6) 0.3888(4) 0.6057(3) 0.0241(12) Uani 1 1 d . . .
C91 C 0.3104(8) 0.3514(6) 0.5457(4) 0.0428(18) Uani 1 1 d . . .
H91 H 0.2612 0.3545 0.4998 0.051 Uiso 1 1 calc R . .
C92 C 0.4166(8) 0.3085(6) 0.5514(4) 0.0384(19) Uani 1 1 d . . .
H92 H 0.4375 0.2822 0.5093 0.046 Uiso 1 1 calc R . .
C93 C 0.4889(7) 0.3041(5) 0.6154(4) 0.0308(14) Uani 1 1 d . . .
C94 C 0.4495(9) 0.3361(7) 0.6769(4) 0.054(2) Uani 1 1 d . . .
H94 H 0.4937 0.3283 0.7228 0.065 Uiso 1 1 calc R . .
C95 C 0.3456(9) 0.3793(7) 0.6707(4) 0.052(2) Uani 1 1 d . . .
H95 H 0.3216 0.4028 0.7128 0.062 Uiso 1 1 calc R . .
C96 C 0.6098(7) 0.2650(5) 0.6225(4) 0.0359(15) Uani 1 1 d . . .
H96A H 0.5986 0.2144 0.6567 0.043 Uiso 1 1 calc R . .
H96B H 0.6123 0.2329 0.5755 0.043 Uiso 1 1 calc R . .
C99 C 0.9098(16) 0.1141(12) 0.7586(8) 0.106(4) Uani 1 1 d U . .
H99A H 0.8851 0.1564 0.7937 0.127 Uiso 1 1 calc R . .
H99B H 0.9255 0.0576 0.7827 0.127 Uiso 1 1 calc R . .
H10D H 0.1482 0.9795 0.8559 0.127 Uiso 1 1 d R . .
H10E H 0.0872 1.0519 0.8979 0.127 Uiso 1 1 d R . .
Cd1 Cd 0.00298(10) 0.54722(7) 0.32111(6) 0.02117(11) Uani 1 1 d . . .
Cd2 Cd 0.02425(10) 0.55714(7) 0.82732(6) 0.02165(11) Uani 1 1 d . . .
Cl1 Cl 0.7691(4) 0.0676(2) 0.68667(16) 0.0838(8) Uani 1 1 d U . .
Cl2 Cl 1.0606(5) 0.1818(4) 0.7340(3) 0.1399(17) Uani 1 1 d U . .
N1 N -0.1651(5) 0.6134(4) 0.3449(3) 0.0249(11) Uani 1 1 d . . .
N2 N -0.3525(5) 0.6204(3) 0.3822(3) 0.0226(10) Uani 1 1 d . . .
N3 N -0.1512(5) 0.6251(4) 0.8153(3) 0.0218(11) Uani 1 1 d . . .
N4 N -0.2764(5) 0.7133(4) 0.7663(3) 0.0235(10) Uani 1 1 d . . .
N5 N 0.1667(5) 0.4713(4) 0.3003(3) 0.0230(11) Uani 1 1 d . . .
N6 N 0.3536(5) 0.4474(3) 0.2726(3) 0.0226(10) Uani 1 1 d . . .
N7 N 0.1858(5) 0.4747(4) -0.1562(3) 0.0245(10) Uani 1 1 d . . .
N8 N 0.2952(5) 0.3767(4) -0.1090(3) 0.0253(11) Uani 1 1 d . . .
N9 N -0.0821(5) 0.5473(4) 0.2017(3) 0.0242(10) Uani 1 1 d . . .
N10 N -0.1336(5) 0.5931(4) 0.0955(3) 0.0254(11) Uani 1 1 d . . .
N11 N -0.8535(5) 0.6504(4) -0.0668(3) 0.0240(10) Uani 1 1 d . . .
N12 N -0.6860(5) 0.7639(4) 0.0071(3) 0.0251(10) Uani 1 1 d . . .
N13 N 0.0921(5) 0.5462(4) 0.4396(3) 0.0225(10) Uani 1 1 d . . .
N14 N 0.1595(5) 0.4964(4) 0.5420(3) 0.0232(10) Uani 1 1 d . . .
N15 N 0.9054(5) 0.4579(4) 0.7218(3) 0.0256(10) Uani 1 1 d . . .
N16 N 0.7393(5) 0.3453(4) 0.6474(3) 0.0249(10) Uani 1 1 d . . .
O1 O 0.1487(5) 0.7133(3) 0.3204(3) 0.0340(10) Uani 1 1 d . . .
O2 O 0.3956(5) 0.7465(3) 0.3476(2) 0.0357(10) Uani 1 1 d . . .
O3 O 0.2832(6) 0.7336(3) 0.2252(3) 0.0325(11) Uani 1 1 d . . .
O4 O 0.2763(6) 1.0600(4) 0.3851(3) 0.0465(12) Uani 1 1 d . . .
O5 O -0.1750(5) 0.3915(3) 0.3175(2) 0.0370(11) Uani 1 1 d . . .
O6 O -0.2516(5) 0.3480(3) 0.4288(2) 0.0308(10) Uani 1 1 d . . .
O7 O -0.4079(5) 0.2816(3) 0.3166(3) 0.0356(10) Uani 1 1 d . . .
O8 O -0.2983(6) 0.0144(4) 0.2768(3) 0.0524(14) Uani 1 1 d . . .
O9 O 0.1381(5) 0.6952(3) 0.7656(2) 0.0315(9) Uani 1 1 d . . .
O10 O 0.2791(6) 0.6557(4) 0.6862(2) 0.0429(12) Uani 1 1 d . . .
O11 O 0.3870(5) 0.7582(4) 0.7991(2) 0.0343(10) Uani 1 1 d . . .
O12 O 0.0478(6) 0.9060(4) 0.7301(3) 0.0416(12) Uani 1 1 d . . .
O13 O -0.1047(5) 0.4580(3) 0.9049(2) 0.0357(10) Uani 1 1 d . . .
O14 O -0.2078(6) 0.2825(4) 0.8651(3) 0.0503(14) Uani 1 1 d . . .
O15 O -0.3230(6) 0.3695(5) 0.9359(3) 0.0507(14) Uani 1 1 d . . .
O16 O -0.0267(6) 0.1750(4) 0.9354(3) 0.0481(13) Uani 1 1 d . . .
S1 S 0.28231(17) 0.76098(11) 0.29881(9) 0.0208(3) Uani 1 1 d . . .
S2 S -0.26627(18) 0.31643(12) 0.35377(9) 0.0230(3) Uani 1 1 d . . .
S3 S 0.26894(18) 0.72711(13) 0.74042(9) 0.0233(3) Uani 1 1 d . . .
S4 S -0.1940(2) 0.36301(13) 0.92004(10) 0.0293(3) Uani 1 1 d . . .
C97 C 0.4969(19) 1.1007(19) 0.815(2) 0.104(3) Uani 0.450(12) 1 d PDU A 1
C98 C 0.364(2) 1.1247(19) 0.7952(16) 0.101(3) Uani 0.450(12) 1 d PDU A 1
O17 O 0.475(2) 1.0119(14) 0.8543(11) 0.107(3) Uani 0.450(12) 1 d PDU A 1
O1W O 0.685(2) 0.9673(18) 0.8404(14) 0.119(3) Uani 0.450(12) 1 d PDU A 1
C97' C 0.481(2) 1.0850(17) 0.8213(19) 0.104(3) Uani 0.550(12) 1 d PDU A 2
C98' C 0.564(3) 1.1631(15) 0.7806(14) 0.104(3) Uani 0.550(12) 1 d PDU A 2
O17' O 0.5551(19) 1.0134(12) 0.8414(10) 0.105(3) Uani 0.550(12) 1 d PDU A 2
O1'W O 0.776(2) 0.9643(17) 0.8673(13) 0.123(3) Uani 0.550(12) 1 d PDU A 2

loop_
_atom_site_aniso_label
_atom_site_aniso_U_11
_atom_site_aniso_U_22
_atom_site_aniso_U_33
_atom_site_aniso_U_23
_atom_site_aniso_U_13
_atom_site_aniso_U_12
Cl4 0.116(2) 0.0710(16) 0.0872(18) 0.0136(14) -0.0091(17) 0.0198(15)
C100 0.099(5) 0.088(5) 0.078(5) 0.006(4) 0.019(4) 0.031(4)
Cl3 0.118(3) 0.0828(19) 0.129(3) -0.0280(18) 0.044(2) 0.0042(17)
C88 0.036(3) 0.037(3) 0.020(3) 0.005(2) 0.004(3) 0.020(3)
C1 0.026(3) 0.023(3) 0.031(3) 0.003(2) 0.004(3) 0.008(2)
C2 0.032(3) 0.022(3) 0.035(3) 0.008(2) 0.007(3) 0.007(2)
C3 0.037(4) 0.037(4) 0.041(4) 0.002(3) 0.011(3) 0.014(3)
C4 0.057(5) 0.029(3) 0.065(5) 0.000(3) 0.012(4) 0.023(3)
C5 0.056(5) 0.037(4) 0.048(4) 0.013(3) 0.006(4) 0.026(3)
C6 0.039(4) 0.054(5) 0.062(5) 0.022(4) 0.006(4) 0.032(4)
C7 0.031(4) 0.035(3) 0.048(4) 0.013(3) 0.008(3) 0.014(3)
C8 0.039(4) 0.023(3) 0.037(3) 0.006(3) 0.002(3) 0.010(3)
C9 0.068(6) 0.049(4) 0.028(4) 0.012(3) 0.009(4) 0.031(4)
C10 0.048(4) 0.045(4) 0.048(4) 0.028(3) 0.020(4) 0.018(3)
C11 0.039(4) 0.038(3) 0.039(3) 0.023(3) 0.023(3) 0.021(3)
C12 0.033(3) 0.016(3) 0.032(3) 0.009(2) 0.004(3) 0.012(2)
C13 0.034(4) 0.039(4) 0.037(4) -0.005(3) 0.005(3) 0.015(3)
C14 0.037(4) 0.018(3) 0.064(5) 0.000(3) 0.005(3) 0.007(3)
C15 0.029(3) 0.026(3) 0.033(3) 0.010(2) 0.003(3) 0.009(3)
C16 0.034(3) 0.027(3) 0.040(4) 0.013(3) 0.009(3) 0.008(3)
C17 0.026(3) 0.027(3) 0.036(3) 0.013(3) 0.009(3) 0.011(2)
C18 0.029(3) 0.022(3) 0.037(3) 0.008(2) -0.001(3) 0.010(2)
C19 0.027(3) 0.035(4) 0.064(5) 0.018(3) 0.005(3) 0.017(3)
C20 0.049(4) 0.032(3) 0.034(4) 0.007(3) -0.003(3) 0.008(3)
C21 0.032(3) 0.033(3) 0.029(3) 0.018(3) -0.002(3) 0.009(3)
C22 0.024(3) 0.025(3) 0.027(3) 0.008(2) 0.005(2) 0.007(2)
C23 0.027(3) 0.027(3) 0.037(4) 0.012(3) 0.014(3) 0.008(2)
C24 0.034(4) 0.042(4) 0.045(4) 0.020(3) 0.009(3) 0.021(3)
C25 0.037(4) 0.034(3) 0.029(3) 0.015(3) 0.003(3) 0.016(3)
C26 0.038(4) 0.038(4) 0.029(3) 0.006(3) -0.008(3) 0.010(3)
C27 0.028(3) 0.030(3) 0.034(3) 0.010(3) -0.002(3) 0.010(3)
C28 0.033(3) 0.027(3) 0.027(3) 0.012(2) 0.008(3) 0.012(3)
C29 0.041(4) 0.029(3) 0.044(4) 0.018(3) 0.010(3) 0.012(3)
C30 0.048(4) 0.050(4) 0.040(4) 0.017(3) 0.017(3) 0.023(3)
C31 0.030(3) 0.025(3) 0.027(3) 0.004(2) 0.005(3) 0.002(2)
C32 0.031(4) 0.033(3) 0.028(3) 0.007(3) 0.009(3) 0.011(3)
C33 0.057(5) 0.029(3) 0.034(4) 0.006(3) 0.007(3) 0.017(3)
C34 0.081(6) 0.027(3) 0.054(5) 0.008(3) 0.018(4) 0.024(4)
C35 0.058(5) 0.031(3) 0.035(4) 0.013(3) 0.015(3) 0.011(3)
C36 0.051(5) 0.045(4) 0.089(7) 0.039(5) 0.018(5) -0.005(4)
C37 0.035(4) 0.050(4) 0.064(5) 0.029(4) 0.007(4) -0.001(3)
C38 0.052(4) 0.029(3) 0.027(3) 0.013(3) 0.016(3) 0.017(3)
C39 0.046(4) 0.040(4) 0.052(4) 0.015(3) -0.010(4) 0.012(3)
C40 0.113(8) 0.053(5) 0.033(4) 0.017(3) 0.027(5) 0.047(5)
C41 0.030(3) 0.023(3) 0.025(3) 0.002(2) 0.003(3) 0.011(2)
C42 0.029(3) 0.021(3) 0.029(3) 0.004(2) 0.008(3) 0.006(2)
C43 0.031(3) 0.020(3) 0.025(3) 0.001(2) 0.008(2) 0.012(2)
C44 0.021(3) 0.025(3) 0.021(3) -0.001(2) -0.002(2) 0.009(2)
C45 0.027(3) 0.042(4) 0.032(3) 0.013(3) 0.009(3) 0.016(3)
C46 0.024(3) 0.044(4) 0.031(3) 0.014(3) 0.013(3) 0.014(3)
C47 0.021(3) 0.028(3) 0.025(3) -0.003(2) 0.002(2) 0.005(2)
C48 0.021(3) 0.027(3) 0.023(3) 0.003(2) 0.008(2) 0.008(2)
C49 0.023(3) 0.023(3) 0.025(3) 0.009(2) 0.006(2) 0.008(2)
C50 0.024(3) 0.019(3) 0.029(3) 0.004(2) 0.001(3) 0.008(2)
C51 0.021(3) 0.026(3) 0.025(3) 0.005(2) 0.006(2) 0.006(2)
C52 0.036(3) 0.033(3) 0.024(3) 0.011(2) 0.008(3) 0.022(3)
C53 0.033(3) 0.024(3) 0.026(3) 0.000(2) 0.006(3) 0.014(2)
C54 0.031(3) 0.032(3) 0.023(3) 0.009(2) 0.005(2) 0.023(3)
C55 0.043(4) 0.024(3) 0.016(3) 0.000(2) 0.002(3) 0.014(3)
C56 0.033(3) 0.024(3) 0.031(3) 0.002(3) 0.007(3) 0.010(3)
C57 0.030(3) 0.021(3) 0.028(3) 0.002(2) 0.004(3) 0.012(2)
C58 0.024(3) 0.028(3) 0.026(3) 0.000(2) 0.008(3) 0.006(2)
C59 0.035(4) 0.039(3) 0.029(3) 0.013(3) 0.010(3) 0.011(3)
C60 0.027(3) 0.044(4) 0.029(3) 0.014(3) 0.013(3) 0.015(3)
C61 0.024(3) 0.027(3) 0.029(3) -0.005(2) 0.000(2) 0.009(2)
C62 0.013(3) 0.030(3) 0.024(3) 0.006(2) 0.003(2) 0.007(2)
C63 0.027(3) 0.023(3) 0.024(3) 0.005(2) 0.003(3) 0.013(2)
C64 0.032(3) 0.022(3) 0.029(3) 0.006(3) 0.008(3) 0.015(3)
C65 0.021(3) 0.022(3) 0.027(3) 0.003(2) 0.004(2) 0.011(2)
C66 0.033(3) 0.025(3) 0.026(3) 0.011(2) 0.007(3) 0.016(3)
C67 0.026(3) 0.021(3) 0.033(3) 0.002(2) 0.007(3) 0.014(2)
C68 0.036(3) 0.026(3) 0.029(3) 0.007(2) 0.006(3) 0.016(3)
C69 0.019(3) 0.030(3) 0.020(3) 0.002(2) 0.004(2) 0.005(2)
C70 0.016(3) 0.026(3) 0.030(3) 0.002(2) -0.003(2) 0.006(2)
C71 0.025(3) 0.035(3) 0.026(3) -0.001(2) -0.001(3) 0.009(3)
C72 0.030(3) 0.028(3) 0.023(3) 0.004(2) 0.005(3) 0.013(3)
C73 0.024(3) 0.026(3) 0.027(3) 0.003(2) 0.009(3) 0.009(2)
C74 0.031(3) 0.030(3) 0.023(3) 0.000(2) -0.001(3) 0.015(3)
C75 0.030(3) 0.047(4) 0.030(3) 0.015(3) 0.005(3) 0.023(3)
C76 0.022(3) 0.037(3) 0.023(3) 0.005(2) 0.003(2) 0.008(2)
C77 0.040(4) 0.064(5) 0.023(3) 0.003(3) -0.004(3) 0.027(4)
C78 0.037(4) 0.051(5) 0.022(3) -0.004(3) -0.004(3) 0.019(3)
C79 0.021(3) 0.023(3) 0.034(4) 0.000(3) -0.003(3) 0.005(2)
C80 0.044(4) 0.040(4) 0.022(3) 0.010(3) -0.004(3) 0.014(3)
C81 0.038(4) 0.043(4) 0.023(3) 0.005(3) 0.003(3) 0.021(3)
C82 0.026(3) 0.023(3) 0.038(3) -0.007(3) -0.005(3) 0.005(2)
C83 0.020(3) 0.027(3) 0.022(3) 0.004(2) -0.001(2) 0.012(2)
C84 0.021(3) 0.024(3) 0.023(3) 0.005(2) 0.008(2) 0.007(2)
C85 0.020(3) 0.031(3) 0.025(3) 0.003(2) 0.004(2) 0.008(2)
C86 0.027(3) 0.031(3) 0.022(3) 0.001(2) 0.001(2) 0.013(3)
C87 0.029(3) 0.031(3) 0.027(3) 0.007(2) 0.007(3) 0.017(3)
C89 0.033(3) 0.031(3) 0.018(3) 0.008(2) 0.004(2) 0.013(3)
C90 0.023(3) 0.023(3) 0.027(3) 0.002(2) 0.001(2) 0.009(2)
C91 0.043(4) 0.071(5) 0.021(3) 0.004(3) 0.000(3) 0.031(4)
C92 0.036(4) 0.052(5) 0.036(4) -0.006(3) 0.001(3) 0.031(4)
C93 0.028(3) 0.027(3) 0.034(3) -0.005(3) -0.003(3) 0.010(3)
C94 0.055(5) 0.090(6) 0.032(4) -0.002(4) -0.007(4) 0.053(5)
C95 0.062(5) 0.077(6) 0.033(4) -0.004(4) 0.001(4) 0.051(5)
C96 0.034(4) 0.023(3) 0.047(4) -0.007(3) -0.004(3) 0.011(3)
C99 0.110(6) 0.106(6) 0.095(6) 0.008(4) 0.010(4) 0.029(4)
Cd1 0.0225(2) 0.0255(2) 0.0189(2) 0.00556(15) 0.00488(17) 0.01151(17)
Cd2 0.0214(2) 0.0255(2) 0.0188(2) 0.00240(15) 0.00088(16) 0.01002(16)
Cl1 0.106(2) 0.0817(16) 0.0694(15) 0.0050(12) -0.0060(14) 0.0491(15)
Cl2 0.126(3) 0.125(3) 0.135(3) -0.061(2) 0.029(2) 0.000(2)
N1 0.023(3) 0.027(3) 0.028(3) 0.003(2) 0.005(2) 0.012(2)
N2 0.026(2) 0.021(2) 0.021(2) -0.0017(18) 0.002(2) 0.0095(19)
N3 0.017(2) 0.029(3) 0.019(2) 0.003(2) -0.002(2) 0.010(2)
N4 0.021(2) 0.031(3) 0.021(2) 0.0056(19) 0.004(2) 0.012(2)
N5 0.018(2) 0.032(3) 0.023(3) 0.004(2) 0.002(2) 0.014(2)
N6 0.026(3) 0.022(2) 0.022(2) 0.0006(18) 0.007(2) 0.0093(19)
N7 0.023(3) 0.030(3) 0.024(3) 0.006(2) 0.005(2) 0.013(2)
N8 0.028(3) 0.032(3) 0.018(2) 0.0039(19) 0.005(2) 0.014(2)
N9 0.024(3) 0.027(3) 0.021(2) 0.002(2) 0.002(2) 0.009(2)
N10 0.021(2) 0.038(3) 0.020(2) 0.006(2) 0.002(2) 0.014(2)
N11 0.021(2) 0.028(3) 0.022(2) 0.0019(19) -0.001(2) 0.008(2)
N12 0.022(2) 0.023(2) 0.030(3) -0.002(2) -0.001(2) 0.011(2)
N13 0.025(3) 0.027(2) 0.020(2) 0.0031(19) 0.007(2) 0.013(2)
N14 0.021(2) 0.029(2) 0.022(2) 0.0053(19) 0.005(2) 0.010(2)
N15 0.025(3) 0.031(3) 0.020(2) 0.002(2) -0.001(2) 0.010(2)
N16 0.025(3) 0.028(3) 0.022(2) -0.002(2) -0.004(2) 0.013(2)
O1 0.024(2) 0.029(2) 0.043(3) 0.0078(19) 0.0039(19) 0.0009(17)
O2 0.037(3) 0.038(2) 0.033(2) 0.0098(19) 0.000(2) 0.016(2)
O3 0.045(3) 0.028(2) 0.028(2) 0.0013(18) 0.006(2) 0.017(2)
O4 0.051(3) 0.045(3) 0.047(3) -0.004(2) 0.010(3) 0.021(2)
O5 0.051(3) 0.028(2) 0.031(2) 0.0092(18) 0.011(2) 0.010(2)
O6 0.035(3) 0.028(2) 0.026(2) 0.0020(18) 0.002(2) 0.008(2)
O7 0.028(2) 0.032(2) 0.040(2) 0.0055(19) -0.010(2) 0.0072(19)
O8 0.066(4) 0.057(3) 0.038(3) -0.006(2) 0.009(3) 0.027(3)
O9 0.026(2) 0.036(2) 0.031(2) 0.0125(18) 0.0061(18) 0.0057(18)
O10 0.063(3) 0.047(3) 0.029(2) 0.008(2) 0.015(2) 0.030(2)
O11 0.025(2) 0.047(3) 0.030(2) 0.015(2) -0.0009(19) 0.013(2)
O12 0.052(3) 0.037(3) 0.038(3) 0.008(2) 0.017(2) 0.013(2)
O13 0.040(3) 0.033(2) 0.032(2) 0.0147(18) 0.004(2) 0.008(2)
O14 0.067(4) 0.044(3) 0.028(2) 0.006(2) -0.003(2) 0.005(3)
O15 0.033(3) 0.074(4) 0.050(3) 0.030(3) 0.008(2) 0.021(3)
O16 0.071(4) 0.048(3) 0.038(3) 0.010(2) 0.027(3) 0.030(3)
S1 0.0225(7) 0.0178(6) 0.0229(7) 0.0060(5) 0.0026(5) 0.0078(5)
S2 0.0259(7) 0.0189(6) 0.0244(7) 0.0063(5) 0.0025(6) 0.0078(5)
S3 0.0236(7) 0.0287(7) 0.0209(7) 0.0090(6) 0.0047(6) 0.0116(6)
S4 0.0283(8) 0.0318(8) 0.0255(7) 0.0104(6) 0.0037(6) 0.0053(6)
C97 0.105(3) 0.104(3) 0.104(3) 0.0114(13) 0.0181(14) 0.0324(15)
C98 0.102(3) 0.101(3) 0.100(3) 0.0096(17) 0.0206(17) 0.0306(17)
O17 0.108(3) 0.106(3) 0.106(3) 0.0119(15) 0.0170(16) 0.0327(16)
O1W 0.120(3) 0.119(3) 0.119(3) 0.0123(16) 0.0204(17) 0.0370(17)
C97' 0.105(3) 0.104(3) 0.104(3) 0.0117(13) 0.0181(14) 0.0324(14)
C98' 0.103(3) 0.104(3) 0.103(3) 0.0105(16) 0.0183(17) 0.0321(17)
O17' 0.105(3) 0.105(3) 0.105(3) 0.0109(15) 0.0187(16) 0.0341(15)
O1'W 0.123(3) 0.123(3) 0.121(3) 0.0125(17) 0.0208(18) 0.0360(18)

loop_
_atom_type_symbol
_atom_type_description
_atom_type_scat_dispersion_real
_atom_type_scat_dispersion_imag
_atom_type_scat_source
C C 0.0181 0.0091 'International Tables Vol C Tables 4.2.6.8 and 6.1.1.4'
H H 0.0000 0.0000 'International Tables Vol C Tables 4.2.6.8 and 6.1.1.4'
N N 0.0311 0.0180 'International Tables Vol C Tables 4.2.6.8 and 6.1.1.4'
O O 0.0492 0.0322 'International Tables Vol C Tables 4.2.6.8 and 6.1.1.4'
S S 0.3331 0.5567 'International Tables Vol C Tables 4.2.6.8 and 6.1.1.4'
Cl Cl 0.3639 0.7018 'International Tables Vol C Tables 4.2.6.8 and 6.1.1.4'
Cd Cd 0.1185 4.6533 'International Tables Vol C Tables 4.2.6.8 and 6.1.1.4'

loop_
_geom_angle_atom_site_label_1
_geom_angle_atom_site_label_2
_geom_angle_atom_site_label_3
_geom_angle
_geom_angle_site_symmetry_1
_geom_angle_site_symmetry_3
Cl4 C100 Cl3 110.2(7) . .
Cl4 C100 H10D 108.7 . .
Cl3 C100 H10D 110.1 . .
Cl4 C100 H10E 109.4 . .
Cl3 C100 H10E 110.9 . .
H10D C100 H10E 107.5 . .
C87 C88 N16 106.0(5) . .
C87 C88 H88 126.8 . .
N16 C88 H88 127.1 . .
C2 C1 S1 122.6(4) . .
C2 C1 H1A 106.7 . .
S1 C1 H1A 106.7 . .
C2 C1 H1B 106.7 . .
S1 C1 H1B 106.7 . .
H1A C1 H1B 106.6 . .
C1 C2 C8 122.4(6) . .
C1 C2 C7 118.0(5) . .
C8 C2 C7 102.7(5) . .
C1 C2 C3 109.1(5) . .
C8 C2 C3 100.7(5) . .
C7 C2 C3 100.8(5) . .
O4 C3 C4 128.5(7) . .
O4 C3 C2 125.6(6) . .
C4 C3 C2 105.7(6) . .
C3 C4 C5 103.1(6) . .
C3 C4 H4A 111.1 . .
C5 C4 H4A 111.1 . .
C3 C4 H4B 111.1 . .
C5 C4 H4B 111.2 . .
H4A C4 H4B 109.1 . .
C6 C5 C4 106.0(7) . .
C6 C5 C8 103.0(5) . .
C4 C5 C8 101.9(6) . .
C6 C5 H5 114.8 . .
C4 C5 H5 114.8 . .
C8 C5 H5 114.8 . .
C5 C6 C7 104.0(6) . .
C5 C6 H6A 111.0 . .
C7 C6 H6A 111.0 . .
C5 C6 H6B 111.0 . .
C7 C6 H6B 111.0 . .
H6A C6 H6B 109.0 . .
C2 C7 C6 102.7(5) . .
C2 C7 H7A 111.2 . .
C6 C7 H7A 111.2 . .
C2 C7 H7B 111.2 . .
C6 C7 H7B 111.2 . .
H7A C7 H7B 109.1 . .
C9 C8 C2 114.5(5) . .
C9 C8 C5 111.7(6) . .
C2 C8 C5 94.9(5) . .
C9 C8 C10 107.9(6) . .
C2 C8 C10 112.8(6) . .
C5 C8 C10 114.9(5) . .
C8 C9 H9A 109.5 . .
C8 C9 H9B 109.5 . .
H9A C9 H9B 109.5 . .
C8 C9 H9C 109.4 . .
H9A C9 H9C 109.5 . .
H9B C9 H9C 109.5 . .
C8 C10 H10A 109.5 . .
C8 C10 H10B 109.5 . .
H10A C10 H10B 109.5 . .
C8 C10 H10C 109.5 . .
H10A C10 H10C 109.5 . .
H10B C10 H10C 109.5 . .
C12 C11 S2 121.2(4) . .
C12 C11 H11A 107.0 . .
S2 C11 H11A 107.0 . .
C12 C11 H11B 107.1 . .
S2 C11 H11B 107.0 . .
H11A C11 H11B 106.8 . .
C11 C12 C13 112.5(5) . .
C11 C12 C17 117.9(5) . .
C13 C12 C17 102.5(5) . .
C11 C12 C18 118.8(5) . .
C13 C12 C18 99.4(5) . .
C17 C12 C18 103.0(5) . .
O8 C13 C14 124.9(7) . .
O8 C13 C12 127.0(7) . .
C14 C13 C12 108.1(6) . .
C13 C14 C15 101.8(5) . .
C13 C14 H14A 111.4 . .
C15 C14 H14A 111.4 . .
C13 C14 H14B 111.4 . .
C15 C14 H14B 111.4 . .
H14A C14 H14B 109.3 . .
C16 C15 C18 102.8(5) . .
C16 C15 C14 106.6(5) . .
C18 C15 C14 102.2(5) . .
C16 C15 H15 114.6 . .
C18 C15 H15 114.6 . .
C14 C15 H15 114.6 . .
C15 C16 C17 102.9(5) . .
C15 C16 H16A 111.2 . .
C17 C16 H16A 111.2 . .
C15 C16 H16B 111.2 . .
C17 C16 H16B 111.2 . .
H16A C16 H16B 109.1 . .
C12 C17 C16 103.3(5) . .
C12 C17 H17A 111.1 . .
C16 C17 H17A 111.1 . .
C12 C17 H17B 111.1 . .
C16 C17 H17B 111.1 . .
H17A C17 H17B 109.1 . .
C19 C18 C20 108.2(6) . .
C19 C18 C15 114.1(5) . .
C20 C18 C15 114.1(6) . .
C19 C18 C12 112.9(6) . .
C20 C18 C12 113.3(5) . .
C15 C18 C12 93.9(5) . .
C18 C19 H19A 109.5 . .
C18 C19 H19B 109.5 . .
H19A C19 H19B 109.5 . .
C18 C19 H19C 109.5 . .
H19A C19 H19C 109.5 . .
H19B C19 H19C 109.5 . .
C18 C20 H20A 109.5 . .
C18 C20 H20B 109.5 . .
H20A C20 H20B 109.5 . .
C18 C20 H20C 109.5 . .
H20A C20 H20C 109.5 . .
H20B C20 H20C 109.5 . .
C22 C21 S3 121.5(5) . .
C22 C21 H21A 107.0 . .
S3 C21 H21A 107.0 . .
C22 C21 H21B 107.0 . .
S3 C21 H21B 107.0 . .
H21A C21 H21B 106.7 . .
C21 C22 C23 114.4(5) . .
C21 C22 C27 119.3(5) . .
C23 C22 C27 102.5(5) . .
C21 C22 C28 117.0(5) . .
C23 C22 C28 99.1(5) . .
C27 C22 C28 101.5(5) . .
O12 C23 C24 126.1(6) . .
O12 C23 C22 126.6(6) . .
C24 C23 C22 107.3(5) . .
C23 C24 C25 102.0(5) . .
C23 C24 H24A 111.4 . .
C25 C24 H24A 111.4 . .
C23 C24 H24B 111.4 . .
C25 C24 H24B 111.3 . .
H24A C24 H24B 109.2 . .
C26 C25 C24 106.3(5) . .
C26 C25 C28 103.1(5) . .
C24 C25 C28 102.6(5) . .
C26 C25 H25 114.5 . .
C24 C25 H25 114.5 . .
C28 C25 H25 114.5 . .
C25 C26 C27 102.9(5) . .
C25 C26 H26A 111.2 . .
C27 C26 H26A 111.2 . .
C25 C26 H26B 111.2 . .
C27 C26 H26B 111.2 . .
H26A C26 H26B 109.1 . .
C26 C27 C22 104.7(5) . .
C26 C27 H27A 110.8 . .
C22 C27 H27A 110.8 . .
C26 C27 H27B 110.8 . .
C22 C27 H27B 110.8 . .
H27A C27 H27B 108.9 . .
C29 C28 C30 107.8(6) . .
C29 C28 C25 113.7(5) . .
C30 C28 C25 113.8(6) . .
C29 C28 C22 113.6(5) . .
C30 C28 C22 113.6(5) . .
C25 C28 C22 94.2(5) . .
C28 C29 H29A 109.5 . .
C28 C29 H29B 109.5 . .
H29A C29 H29B 109.5 . .
C28 C29 H29C 109.5 . .
H29A C29 H29C 109.5 . .
H29B C29 H29C 109.5 . .
C28 C30 H30A 109.5 . .
C28 C30 H30B 109.5 . .
H30A C30 H30B 109.5 . .
C28 C30 H30C 109.5 . .
H30A C30 H30C 109.5 . .
H30B C30 H30C 109.5 . .
C32 C31 S4 116.9(4) . .
C32 C31 H31A 108.0 . .
S4 C31 H31A 108.1 . .
C32 C31 H31B 108.1 . .
S4 C31 H31B 108.1 . .
H31A C31 H31B 107.3 . .
C31 C32 C37 116.4(6) . .
C31 C32 C33 115.2(5) . .
C37 C32 C33 108.1(6) . .
C31 C32 C38 116.4(5) . .
C37 C32 C38 102.0(5) . .
C33 C32 C38 96.3(5) . .
O16 C33 C32 127.6(6) . .
O16 C33 C34 126.5(7) . .
C32 C33 C34 105.8(6) . .
C35 C34 C33 102.2(6) . .
C35 C34 H34A 111.3 . .
C33 C34 H34A 111.3 . .
C35 C34 H34B 111.4 . .
C33 C34 H34B 111.3 . .
H34A C34 H34B 109.2 . .
C36 C35 C34 107.0(7) . .
C36 C35 C38 102.5(6) . .
C34 C35 C38 102.4(5) . .
C36 C35 H35 114.5 . .
C34 C35 H35 114.5 . .
C38 C35 H35 114.5 . .
C35 C36 C37 103.4(6) . .
C35 C36 H36A 111.0 . .
C37 C36 H36A 111.0 . .
C35 C36 H36B 111.1 . .
C37 C36 H36B 111.1 . .
H36A C36 H36B 109.0 . .
C32 C37 C36 104.6(7) . .
C32 C37 H37A 110.8 . .
C36 C37 H37A 110.8 . .
C32 C37 H37B 110.9 . .
C36 C37 H37B 110.8 . .
H37A C37 H37B 108.9 . .
C39 C38 C40 107.0(7) . .
C39 C38 C35 116.6(6) . .
C40 C38 C35 113.1(6) . .
C39 C38 C32 113.3(6) . .
C40 C38 C32 112.8(6) . .
C35 C38 C32 93.8(5) . .
C38 C39 H39A 109.4 . .
C38 C39 H39B 109.5 . .
H39A C39 H39B 109.5 . .
C38 C39 H39C 109.5 . .
H39A C39 H39C 109.5 . .
H39B C39 H39C 109.5 . .
C38 C40 H40A 109.5 . .
C38 C40 H40B 109.5 . .
H40A C40 H40B 109.5 . .
C38 C40 H40C 109.5 . .
H40A C40 H40C 109.5 . .
H40B C40 H40C 109.5 . .
N1 C41 N2 111.3(5) . .
N1 C41 H41 124.4 . .
N2 C41 H41 124.3 . .
C43 C42 N1 109.5(5) . .
C43 C42 H42 125.2 . .
N1 C42 H42 125.2 . .
C42 C43 N2 106.2(5) . .
C42 C43 H43 126.9 . .
N2 C43 H43 126.9 . .
N3 C44 N4 112.2(5) . .
N3 C44 H44 123.9 . .
N4 C44 H44 123.9 . .
C46 C45 N3 109.7(6) . .
C46 C45 H45 125.2 . .
N3 C45 H45 125.1 . .
C45 C46 N4 106.6(6) . .
C45 C46 H46 126.7 . .
N4 C46 H46 126.7 . .
N2 C47 C48 112.2(5) . .
N2 C47 H47A 109.2 . .
C48 C47 H47A 109.2 . .
N2 C47 H47B 109.2 . .
C48 C47 H47B 109.2 . .
H47A C47 H47B 107.9 . .
C53 C48 C49 118.6(5) . .
C53 C48 C47 119.1(5) . .
C49 C48 C47 122.3(6) . .
C48 C49 C50 119.8(6) . .
C48 C49 H49 120.1 . .
C50 C49 H49 120.1 . .
C51 C50 C49 121.9(6) . .
C51 C50 H50 119.0 . .
C49 C50 H50 119.0 . .
C50 C51 C52 118.7(6) . .
C50 C51 C54 120.6(5) . .
C52 C51 C54 120.8(5) . .
C53 C52 C51 119.5(6) . .
C53 C52 H52 120.3 . .
C51 C52 H52 120.3 . .
C48 C53 C52 121.4(5) . .
C48 C53 H53 119.3 . .
C52 C53 H53 119.3 . .
N4 C54 C51 112.1(5) . .
N4 C54 H54A 109.2 . .
C51 C54 H54A 109.2 . .
N4 C54 H54B 109.2 . .
C51 C54 H54B 109.2 . .
H54A C54 H54B 107.9 . .
N5 C55 N6 111.5(5) . .
N5 C55 H55 124.3 . .
N6 C55 H55 124.3 . .
C57 C56 N5 109.0(6) . .
C57 C56 H56 125.5 . .
N5 C56 H56 125.5 . .
C56 C57 N6 106.3(5) . .
C56 C57 H57 126.8 . .
N6 C57 H57 126.8 . .
N7 C58 N8 110.7(5) . .
N7 C58 H58 124.6 . .
N8 C58 H58 124.6 . .
C60 C59 N7 110.0(6) . .
C60 C59 H59 125.0 . .
N7 C59 H59 125.0 . .
C59 C60 N8 105.7(6) . .
C59 C60 H60 127.2 . .
N8 C60 H60 127.2 . .
N6 C61 C62 111.5(5) . .
N6 C61 H61A 109.3 . .
C62 C61 H61A 109.3 . .
N6 C61 H61B 109.3 . .
C62 C61 H61B 109.3 . .
H61A C61 H61B 108.0 . .
C67 C62 C63 118.6(6) . .
C67 C62 C61 120.8(5) . .
C63 C62 C61 120.6(5) . .
C64 C63 C62 120.8(6) . .
C64 C63 H63 119.6 . .
C62 C63 H63 119.6 . .
C63 C64 C65 120.5(6) . .
C63 C64 H64 119.7 . .
C65 C64 H64 119.7 . .
C66 C65 C64 118.1(6) . .
C66 C65 C68 122.5(5) . .
C64 C65 C68 119.4(5) . .
C67 C66 C65 119.9(6) . .
C67 C66 H66 120.0 . .
C65 C66 H66 120.0 . .
C62 C67 C66 122.0(5) . .
C62 C67 H67 119.0 . .
C66 C67 H67 119.0 . .
N8 C68 C65 111.0(5) . .
N8 C68 H68A 109.4 . .
C65 C68 H68A 109.4 . .
N8 C68 H68B 109.4 . .
C65 C68 H68B 109.4 . .
H68A C68 H68B 108.0 . .
N9 C69 N10 111.8(5) . .
N9 C69 H69 124.1 . .
N10 C69 H69 124.1 . .
C71 C70 N9 109.9(5) . .
C71 C70 H70 125.0 . .
N9 C70 H70 125.0 . .
C70 C71 N10 105.2(5) . .
C70 C71 H71 127.4 . .
N10 C71 H71 127.4 . .
N11 C72 N12 112.2(5) . .
N11 C72 H72 123.9 . .
N12 C72 H72 123.9 . .
C74 C73 N11 110.6(5) . .
C74 C73 H73 124.7 . .
N11 C73 H73 124.7 . .
C73 C74 N12 106.3(5) . .
C73 C74 H74 126.9 . .
N12 C74 H74 126.9 . .
N10 C75 C76 111.7(5) . .
N10 C75 H75A 109.3 . .
C76 C75 H75A 109.3 . .
N10 C75 H75B 109.3 . .
C76 C75 H75B 109.2 . .
H75A C75 H75B 107.9 . .
C77 C76 C81 117.9(6) . .
C77 C76 C75 123.3(6) . .
C81 C76 C75 118.8(6) . .
C78 C77 C76 122.6(7) . .
C78 C77 H77 118.7 . .
C76 C77 H77 118.7 . .
C77 C78 C79 119.4(7) . .
C77 C78 H78 120.3 . .
C79 C78 H78 120.3 . .
C80 C79 C78 118.7(6) . .
C80 C79 C82 120.4(6) . .
C78 C79 C82 120.7(6) . .
C79 C80 C81 121.1(6) . .
C79 C80 H80 119.4 . .
C81 C80 H80 119.4 . .
C80 C81 C76 120.2(6) . .
C80 C81 H81 119.9 . .
C76 C81 H81 119.9 . .
N12 C82 C79 109.2(5) . .
N12 C82 H82A 109.9 . .
C79 C82 H82A 109.8 . .
N12 C82 H82B 109.9 . .
C79 C82 H82B 109.8 . .
H82A C82 H82B 108.3 . .
N13 C83 N14 110.3(5) . .
N13 C83 H83 124.9 . .
N14 C83 H83 124.9 . .
N13 C84 C85 110.3(5) . .
N13 C84 H84 124.9 . .
C85 C84 H84 124.9 . .
N14 C85 C84 105.0(5) . .
N14 C85 H85 127.5 . .
C84 C85 H85 127.5 . .
N15 C86 N16 111.9(5) . .
N15 C86 H86 124.0 . .
N16 C86 H86 124.0 . .
C88 C87 N15 110.1(5) . .
C88 C87 H87 124.9 . .
N15 C87 H87 125.0 . .
N14 C89 C90 112.4(5) . .
N14 C89 H89A 109.1 . .
C90 C89 H89A 109.1 . .
N14 C89 H89B 109.1 . .
C90 C89 H89B 109.1 . .
H89A C89 H89B 107.8 . .
C95 C90 C91 118.1(6) . .
C95 C90 C89 119.4(6) . .
C91 C90 C89 122.5(6) . .
C90 C91 C92 120.6(7) . .
C90 C91 H91 119.7 . .
C92 C91 H91 119.7 . .
C93 C92 C91 121.1(7) . .
C93 C92 H92 119.4 . .
C91 C92 H92 119.5 . .
C92 C93 C94 118.5(7) . .
C92 C93 C96 121.9(6) . .
C94 C93 C96 119.6(6) . .
C95 C94 C93 119.8(7) . .
C95 C94 H94 120.1 . .
C93 C94 H94 120.1 . .
C90 C95 C94 121.7(7) . .
C90 C95 H95 119.2 . .
C94 C95 H95 119.2 . .
N16 C96 C93 110.8(5) . .
N16 C96 H96A 109.5 . .
C93 C96 H96A 109.5 . .
N16 C96 H96B 109.5 . .
C93 C96 H96B 109.5 . .
H96A C96 H96B 108.1 . .
Cl2 C99 Cl1 114.3(9) . .
Cl2 C99 H99A 108.7 . .
Cl1 C99 H99A 108.7 . .
Cl2 C99 H99B 108.7 . .
Cl1 C99 H99B 108.6 . .
H99A C99 H99B 107.6 . .
N13 Cd1 N9 178.69(19) . .
N13 Cd1 N1 94.71(18) . .
N9 Cd1 N1 86.58(18) . .
N13 Cd1 N5 83.73(17) . .
N9 Cd1 N5 95.00(18) . .
N1 Cd1 N5 176.4(2) . .
N13 Cd1 O1 91.44(17) . .
N9 Cd1 O1 88.39(17) . .
N1 Cd1 O1 87.41(17) . .
N5 Cd1 O1 95.86(17) . .
N13 Cd1 O5 93.03(16) . .
N9 Cd1 O5 87.34(17) . .
N1 Cd1 O5 83.67(17) . .
N5 Cd1 O5 93.16(17) . .
O1 Cd1 O5 170.33(16) . .
N3 Cd2 N11 96.34(18) . 1_656
N3 Cd2 N7 174.0(2) . 1_556
N11 Cd2 N7 84.83(18) 1_656 1_556
N3 Cd2 N15 85.88(18) . 1_455
N11 Cd2 N15 177.6(2) 1_656 1_455
N7 Cd2 N15 92.86(18) 1_556 1_455
N3 Cd2 O13 83.52(18) . .
N11 Cd2 O13 82.98(17) 1_656 .
N7 Cd2 O13 90.82(17) 1_556 .
N15 Cd2 O13 96.30(17) 1_455 .
N3 Cd2 O9 84.20(17) . .
N11 Cd2 O9 87.57(16) 1_656 .
N7 Cd2 O9 101.72(17) 1_556 .
N15 Cd2 O9 93.67(17) 1_455 .
O13 Cd2 O9 163.57(15) . .
C41 N1 C42 105.5(5) . .
C41 N1 Cd1 124.1(4) . .
C42 N1 Cd1 129.6(4) . .
C41 N2 C43 107.4(5) . .
C41 N2 C47 125.3(5) . .
C43 N2 C47 127.3(5) . .
C44 N3 C45 105.3(5) . .
C44 N3 Cd2 124.7(4) . .
C45 N3 Cd2 126.6(4) . .
C44 N4 C46 106.1(5) . .
C44 N4 C54 125.8(5) . .
C46 N4 C54 125.4(5) . .
C55 N5 C56 105.9(5) . .
C55 N5 Cd1 128.0(4) . .
C56 N5 Cd1 125.3(4) . .
C55 N6 C57 107.3(5) . .
C55 N6 C61 126.9(5) . .
C57 N6 C61 125.8(5) . .
C58 N7 C59 105.7(5) . .
C58 N7 Cd2 127.2(4) . 1_554
C59 N7 Cd2 124.3(4) . 1_554
C58 N8 C60 107.8(5) . .
C58 N8 C68 126.0(5) . .
C60 N8 C68 124.0(5) . .
C69 N9 C70 105.5(5) . .
C69 N9 Cd1 131.6(4) . .
C70 N9 Cd1 121.6(4) . .
C69 N10 C71 107.5(5) . .
C69 N10 C75 127.6(5) . .
C71 N10 C75 123.9(5) . .
C72 N11 C73 104.5(5) . .
C72 N11 Cd2 126.3(4) . 1_454
C73 N11 Cd2 127.8(4) . 1_454
C72 N12 C74 106.5(5) . .
C72 N12 C82 125.1(5) . .
C74 N12 C82 126.9(5) . .
C83 N13 C84 105.8(5) . .
C83 N13 Cd1 131.3(4) . .
C84 N13 Cd1 120.5(4) . .
C83 N14 C85 108.6(5) . .
C83 N14 C89 126.6(5) . .
C85 N14 C89 124.7(5) . .
C86 N15 C87 105.6(5) . .
C86 N15 Cd2 126.6(4) . 1_655
C87 N15 Cd2 126.4(4) . 1_655
C86 N16 C88 106.3(5) . .
C86 N16 C96 127.1(6) . .
C88 N16 C96 125.7(5) . .
S1 O1 Cd1 136.1(3) . .
S2 O5 Cd1 150.6(3) . .
S3 O9 Cd2 134.8(3) . .
S4 O13 Cd2 150.6(3) . .
O3 S1 O2 112.9(3) . .
O3 S1 O1 113.1(3) . .
O2 S1 O1 111.5(3) . .
O3 S1 C1 109.7(3) . .
O2 S1 C1 102.7(3) . .
O1 S1 C1 106.3(3) . .
O6 S2 O7 113.5(3) . .
O6 S2 O5 112.0(3) . .
O7 S2 O5 113.1(3) . .
O6 S2 C11 108.0(3) . .
O7 S2 C11 107.0(3) . .
O5 S2 C11 102.3(3) . .
O10 S3 O9 112.5(3) . .
O10 S3 O11 113.6(3) . .
O9 S3 O11 112.4(3) . .
O10 S3 C21 107.6(3) . .
O9 S3 C21 106.3(3) . .
O11 S3 C21 103.7(3) . .
O15 S4 O13 112.2(3) . .
O15 S4 O14 114.6(4) . .
O13 S4 O14 111.9(3) . .
O15 S4 C31 107.3(3) . .
O13 S4 C31 103.0(3) . .
O14 S4 C31 106.9(3) . .
O17 C97 C98 110.58(17) . .
O17' C97' C98' 110.49(17) . .

loop_
_geom_bond_atom_site_label_1
_geom_bond_atom_site_label_2
_geom_bond_distance
_geom_bond_site_symmetry_2
Cl4 C100 1.708(14) .
C100 Cl3 1.802(14) .
C100 H10D 0.9942 .
C100 H10E 0.9929 .
C88 C87 1.349(9) .
C88 N16 1.380(8) .
C88 H88 0.9510 .
C1 C2 1.507(9) .
C1 S1 1.797(6) .
C1 H1A 0.9900 .
C1 H1B 0.9900 .
C2 C8 1.535(9) .
C2 C7 1.556(9) .
C2 C3 1.566(9) .
C3 O4 1.205(9) .
C3 C4 1.501(11) .
C4 C5 1.518(11) .
C4 H4A 0.9900 .
C4 H4B 0.9900 .
C5 C6 1.514(11) .
C5 C8 1.548(10) .
C5 H5 1.0000 .
C6 C7 1.561(10) .
C6 H6A 0.9900 .
C6 H6B 0.9900 .
C7 H7A 0.9900 .
C7 H7B 0.9900 .
C8 C9 1.530(10) .
C8 C10 1.559(10) .
C9 H9A 0.9800 .
C9 H9B 0.9800 .
C9 H9C 0.9800 .
C10 H10A 0.9800 .
C10 H10B 0.9800 .
C10 H10C 0.9800 .
C11 C12 1.516(8) .
C11 S2 1.776(6) .
C11 H11A 0.9900 .
C11 H11B 0.9900 .
C12 C13 1.539(9) .
C12 C17 1.561(8) .
C12 C18 1.564(9) .
C13 O8 1.208(9) .
C13 C14 1.481(10) .
C14 C15 1.557(10) .
C14 H14A 0.9900 .
C14 H14B 0.9900 .
C15 C16 1.539(9) .
C15 C18 1.553(8) .
C15 H15 1.0000 .
C16 C17 1.572(8) .
C16 H16A 0.9900 .
C16 H16B 0.9900 .
C17 H17A 0.9900 .
C17 H17B 0.9900 .
C18 C19 1.519(10) .
C18 C20 1.527(10) .
C19 H19A 0.9800 .
C19 H19B 0.9800 .
C19 H19C 0.9800 .
C20 H20A 0.9800 .
C20 H20B 0.9800 .
C20 H20C 0.9800 .
C21 C22 1.499(9) .
C21 S3 1.794(6) .
C21 H21A 0.9900 .
C21 H21B 0.9900 .
C22 C23 1.522(9) .
C22 C27 1.573(8) .
C22 C28 1.576(8) .
C23 O12 1.219(8) .
C23 C24 1.524(9) .
C24 C25 1.527(10) .
C24 H24A 0.9900 .
C24 H24B 0.9900 .
C25 C26 1.532(9) .
C25 C28 1.557(9) .
C25 H25 1.0000 .
C26 C27 1.550(9) .
C26 H26A 0.9900 .
C26 H26B 0.9900 .
C27 H27A 0.9900 .
C27 H27B 0.9900 .
C28 C29 1.524(9) .
C28 C30 1.525(9) .
C29 H29A 0.9800 .
C29 H29B 0.9800 .
C29 H29C 0.9800 .
C30 H30A 0.9800 .
C30 H30B 0.9800 .
C30 H30C 0.9800 .
C31 C32 1.503(9) .
C31 S4 1.801(6) .
C31 H31A 0.9900 .
C31 H31B 0.9900 .
C32 C37 1.531(10) .
C32 C33 1.535(10) .
C32 C38 1.590(9) .
C33 O16 1.196(9) .
C33 C34 1.542(10) .
C34 C35 1.526(11) .
C34 H34A 0.9900 .
C34 H34B 0.9900 .
C35 C36 1.524(13) .
C35 C38 1.547(9) .
C35 H35 1.0000 .
C36 C37 1.549(11) .
C36 H36A 0.9900 .
C36 H36B 0.9900 .
C37 H37A 0.9900 .
C37 H37B 0.9900 .
C38 C39 1.523(11) .
C38 C40 1.538(10) .
C39 H39A 0.9800 .
C39 H39B 0.9800 .
C39 H39C 0.9800 .
C40 H40A 0.9800 .
C40 H40B 0.9800 .
C40 H40C 0.9800 .
C41 N1 1.319(8) .
C41 N2 1.342(8) .
C41 H41 0.9500 .
C42 C43 1.355(9) .
C42 N1 1.375(9) .
C42 H42 0.9500 .
C43 N2 1.364(8) .
C43 H43 0.9500 .
C44 N3 1.307(8) .
C44 N4 1.349(8) .
C44 H44 0.9500 .
C45 C46 1.350(10) .
C45 N3 1.375(8) .
C45 H45 0.9500 .
C46 N4 1.373(8) .
C46 H46 0.9500 .
C47 N2 1.466(8) .
C47 C48 1.511(8) .
C47 H47A 0.9900 .
C47 H47B 0.9900 .
C48 C53 1.387(9) .
C48 C49 1.385(9) .
C49 C50 1.392(9) .
C49 H49 0.9500 .
C50 C51 1.360(9) .
C50 H50 0.9500 .
C51 C52 1.407(9) .
C51 C54 1.515(8) .
C52 C53 1.384(9) .
C52 H52 0.9500 .
C53 H53 0.9500 .
C54 N4 1.460(8) .
C54 H54A 0.9900 .
C54 H54B 0.9900 .
C55 N5 1.313(8) .
C55 N6 1.350(8) .
C55 H55 0.9500 .
C56 C57 1.363(9) .
C56 N5 1.390(8) .
C56 H56 0.9500 .
C57 N6 1.373(8) .
C57 H57 0.9500 .
C58 N7 1.326(8) .
C58 N8 1.341(8) .
C58 H58 0.9500 .
C59 C60 1.354(10) .
C59 N7 1.371(8) .
C59 H59 0.9500 .
C60 N8 1.373(8) .
C60 H60 0.9500 .
C61 N6 1.487(8) .
C61 C62 1.507(8) .
C61 H61A 0.9900 .
C61 H61B 0.9900 .
C62 C67 1.371(9) .
C62 C63 1.384(9) .
C63 C64 1.386(10) .
C63 H63 0.9500 .
C64 C65 1.398(9) .
C64 H64 0.9500 .
C65 C66 1.405(8) .
C65 C68 1.515(9) .
C66 C67 1.376(9) .
C66 H66 0.9500 .
C67 H67 0.9500 .
C68 N8 1.466(8) .
C68 H68A 0.9900 .
C68 H68B 0.9900 .
C69 N9 1.320(8) .
C69 N10 1.327(8) .
C69 H69 0.9500 .
C70 C71 1.357(9) .
C70 N9 1.377(8) .
C70 H70 0.9500 .
C71 N10 1.390(8) .
C71 H71 0.9500 .
C72 N11 1.327(8) .
C72 N12 1.336(8) .
C72 H72 0.9500 .
C73 C74 1.337(9) .
C73 N11 1.380(8) .
C73 H73 0.9500 .
C74 N12 1.388(8) .
C74 H74 0.9500 .
C75 N10 1.474(8) .
C75 C76 1.501(9) .
C75 H75A 0.9900 .
C75 H75B 0.9900 .
C76 C77 1.378(10) .
C76 C81 1.392(9) .
C77 C78 1.362(11) .
C77 H77 0.9500 .
C78 C79 1.413(10) .
C78 H78 0.9500 .
C79 C80 1.366(10) .
C79 C82 1.497(9) .
C80 C81 1.391(10) .
C80 H80 0.9500 .
C81 H81 0.9500 .
C82 N12 1.475(7) .
C82 H82A 0.9900 .
C82 H82B 0.9900 .
C83 N13 1.328(8) .
C83 N14 1.344(8) .
C83 H83 0.9500 .
C84 N13 1.365(8) .
C84 C85 1.365(9) .
C84 H84 0.9500 .
C85 N14 1.367(8) .
C85 H85 0.9500 .
C86 N15 1.302(8) .
C86 N16 1.356(8) .
C86 H86 0.9500 .
C87 N15 1.376(8) .
C87 H87 0.9500 .
C89 N14 1.476(7) .
C89 C90 1.512(9) .
C89 H89A 0.9900 .
C89 H89B 0.9900 .
C90 C95 1.362(10) .
C90 C91 1.370(10) .
C91 C92 1.405(11) .
C91 H91 0.9500 .
C92 C93 1.341(11) .
C92 H92 0.9500 .
C93 C94 1.396(11) .
C93 C96 1.508(9) .
C94 C95 1.386(11) .
C94 H94 0.9500 .
C95 H95 0.9500 .
C96 N16 1.463(8) .
C96 H96A 0.9900 .
C96 H96B 0.9900 .
C99 Cl2 1.716(16) .
C99 Cl1 1.769(15) .
C99 H99A 0.9900 .
C99 H99B 0.9900 .
Cd1 N13 2.302(5) .
Cd1 N9 2.306(5) .
Cd1 N1 2.307(5) .
Cd1 N5 2.341(5) .
Cd1 O1 2.389(4) .
Cd1 O5 2.402(5) .
Cd2 N3 2.293(5) .
Cd2 N11 2.308(5) 1_656
Cd2 N7 2.312(5) 1_556
Cd2 N15 2.328(5) 1_455
Cd2 O13 2.374(4) .
Cd2 O9 2.428(4) .
N7 Cd2 2.312(5) 1_554
N11 Cd2 2.308(5) 1_454
N15 Cd2 2.328(5) 1_655
O1 S1 1.475(4) .
O2 S1 1.452(5) .
O3 S1 1.437(5) .
O5 S2 1.476(5) .
O6 S2 1.444(5) .
O7 S2 1.447(5) .
O9 S3 1.457(4) .
O10 S3 1.448(5) .
O11 S3 1.460(5) .
O13 S4 1.460(5) .
O14 S4 1.467(6) .
O15 S4 1.443(6) .
C97 O17 1.4825(11) .
C97 C98 1.5081(11) .
C97' O17' 1.4834(13) .
C97' C98' 1.5129(13) .

loop_
_geom_torsion_atom_site_label_1
_geom_torsion_atom_site_label_2
_geom_torsion_atom_site_label_3
_geom_torsion_atom_site_label_4
_geom_torsion
_geom_torsion_site_symmetry_1
_geom_torsion_site_symmetry_4
S1 C1 C2 C8 -87.1(7) . .
S1 C1 C2 C7 42.0(8) . .
S1 C1 C2 C3 156.1(5) . .
C1 C2 C3 O4 -25.1(9) . .
C8 C2 C3 O4 -155.1(7) . .
C7 C2 C3 O4 99.7(8) . .
C1 C2 C3 C4 160.0(6) . .
C8 C2 C3 C4 30.1(7) . .
C7 C2 C3 C4 -75.1(6) . .
O4 C3 C4 C5 -169.7(7) . .
C2 C3 C4 C5 4.9(8) . .
C3 C4 C5 C6 69.2(7) . .
C3 C4 C5 C8 -38.2(7) . .
C4 C5 C6 C7 -72.1(8) . .
C8 C5 C6 C7 34.6(8) . .
C1 C2 C7 C6 -170.9(6) . .
C8 C2 C7 C6 -33.1(7) . .
C3 C2 C7 C6 70.5(7) . .
C5 C6 C7 C2 -1.0(8) . .
C1 C2 C8 C9 71.6(8) . .
C7 C2 C8 C9 -63.8(7) . .
C3 C2 C8 C9 -167.5(6) . .
C1 C2 C8 C5 -171.9(6) . .
C7 C2 C8 C5 52.7(6) . .
C3 C2 C8 C5 -51.0(6) . .
C1 C2 C8 C10 -52.3(8) . .
C7 C2 C8 C10 172.3(5) . .
C3 C2 C8 C10 68.5(7) . .
C6 C5 C8 C9 65.0(8) . .
C4 C5 C8 C9 174.8(6) . .
C6 C5 C8 C2 -53.8(7) . .
C4 C5 C8 C2 55.9(6) . .
C6 C5 C8 C10 -171.7(7) . .
C4 C5 C8 C10 -62.0(8) . .
S2 C11 C12 C13 135.3(6) . .
S2 C11 C12 C17 16.3(9) . .
S2 C11 C12 C18 -109.3(6) . .
C11 C12 C13 O8 -17.6(10) . .
C17 C12 C13 O8 110.0(8) . .
C18 C12 C13 O8 -144.3(8) . .
C11 C12 C13 C14 161.1(6) . .
C17 C12 C13 C14 -71.3(6) . .
C18 C12 C13 C14 34.4(7) . .
O8 C13 C14 C15 178.8(7) . .
C12 C13 C14 C15 0.1(7) . .
C13 C14 C15 C16 72.3(6) . .
C13 C14 C15 C18 -35.2(6) . .
C18 C15 C16 C17 38.1(6) . .
C14 C15 C16 C17 -69.0(6) . .
C11 C12 C17 C16 -163.9(6) . .
C13 C12 C17 C16 71.9(6) . .
C18 C12 C17 C16 -31.0(6) . .
C15 C16 C17 C12 -4.0(6) . .
C16 C15 C18 C19 -172.7(6) . .
C14 C15 C18 C19 -62.3(7) . .
C16 C15 C18 C20 62.1(7) . .
C14 C15 C18 C20 172.6(6) . .
C16 C15 C18 C12 -55.5(5) . .
C14 C15 C18 C12 54.9(6) . .
C11 C12 C18 C19 -57.0(7) . .
C13 C12 C18 C19 65.2(6) . .
C17 C12 C18 C19 170.5(5) . .
C11 C12 C18 C20 66.4(8) . .
C13 C12 C18 C20 -171.3(6) . .
C17 C12 C18 C20 -66.0(6) . .
C11 C12 C18 C15 -175.2(5) . .
C13 C12 C18 C15 -52.9(5) . .
C17 C12 C18 C15 52.4(5) . .
S3 C21 C22 C23 101.3(6) . .
S3 C21 C22 C27 -20.6(8) . .
S3 C21 C22 C28 -143.5(5) . .
C21 C22 C23 O12 -17.8(9) . .
C27 C22 C23 O12 112.8(7) . .
C28 C22 C23 O12 -143.1(6) . .
C21 C22 C23 C24 160.7(5) . .
C27 C22 C23 C24 -68.6(6) . .
C28 C22 C23 C24 35.4(6) . .
O12 C23 C24 C25 177.2(6) . .
C22 C23 C24 C25 -1.3(7) . .
C23 C24 C25 C26 73.7(6) . .
C23 C24 C25 C28 -34.2(6) . .
C24 C25 C26 C27 -69.6(6) . .
C28 C25 C26 C27 38.0(6) . .
C25 C26 C27 C22 -4.0(7) . .
C21 C22 C27 C26 -160.8(6) . .
C23 C22 C27 C26 71.6(6) . .
C28 C22 C27 C26 -30.6(6) . .
C26 C25 C28 C29 -173.5(5) . .
C24 C25 C28 C29 -63.2(6) . .
C26 C25 C28 C30 62.7(6) . .
C24 C25 C28 C30 173.0(5) . .
C26 C25 C28 C22 -55.5(5) . .
C24 C25 C28 C22 54.8(5) . .
C21 C22 C28 C29 -58.9(7) . .
C23 C22 C28 C29 64.6(6) . .
C27 C22 C28 C29 169.4(5) . .
C21 C22 C28 C30 64.8(8) . .
C23 C22 C28 C30 -171.8(6) . .
C27 C22 C28 C30 -66.9(7) . .
C21 C22 C28 C25 -177.0(6) . .
C23 C22 C28 C25 -53.5(5) . .
C27 C22 C28 C25 51.3(5) . .
S4 C31 C32 C37 -45.0(8) . .
S4 C31 C32 C33 83.0(7) . .
S4 C31 C32 C38 -165.3(5) . .
C31 C32 C33 O16 -11.0(11) . .
C37 C32 C33 O16 121.0(9) . .
C38 C32 C33 O16 -134.1(8) . .
C31 C32 C33 C34 164.8(6) . .
C37 C32 C33 C34 -63.1(8) . .
C38 C32 C33 C34 41.7(7) . .
O16 C33 C34 C35 168.2(8) . .
C32 C33 C34 C35 -7.7(8) . .
C33 C34 C35 C36 76.4(7) . .
C33 C34 C35 C38 -31.0(8) . .
C34 C35 C36 C37 -69.4(9) . .
C38 C35 C36 C37 38.0(9) . .
C31 C32 C37 C36 -158.5(7) . .
C33 C32 C37 C36 70.1(8) . .
C38 C32 C37 C36 -30.8(8) . .
C35 C36 C37 C32 -3.6(10) . .
C36 C35 C38 C39 -173.3(7) . .
C34 C35 C38 C39 -62.5(8) . .
C36 C35 C38 C40 62.0(8) . .
C34 C35 C38 C40 172.8(7) . .
C36 C35 C38 C32 -54.8(7) . .
C34 C35 C38 C32 56.0(7) . .
C31 C32 C38 C39 -59.2(8) . .
C37 C32 C38 C39 173.0(6) . .
C33 C32 C38 C39 62.9(7) . .
C31 C32 C38 C40 62.5(8) . .
C37 C32 C38 C40 -65.2(8) . .
C33 C32 C38 C40 -175.3(7) . .
C31 C32 C38 C35 179.6(6) . .
C37 C32 C38 C35 51.8(6) . .
C33 C32 C38 C35 -58.2(6) . .
N1 C42 C43 N2 0.1(7) . .
N3 C45 C46 N4 -0.7(8) . .
N2 C47 C48 C53 -90.2(7) . .
N2 C47 C48 C49 89.0(7) . .
C53 C48 C49 C50 -2.7(9) . .
C47 C48 C49 C50 178.2(5) . .
C48 C49 C50 C51 -0.6(10) . .
C49 C50 C51 C52 2.7(9) . .
C49 C50 C51 C54 -177.2(6) . .
C50 C51 C52 C53 -1.5(9) . .
C54 C51 C52 C53 178.3(6) . .
C49 C48 C53 C52 3.8(9) . .
C47 C48 C53 C52 -177.0(6) . .
C51 C52 C53 C48 -1.7(10) . .
C50 C51 C54 N4 178.2(5) . .
C52 C51 C54 N4 -1.7(8) . .
N5 C56 C57 N6 -0.3(7) . .
N7 C59 C60 N8 1.0(7) . .
N6 C61 C62 C67 78.9(7) . .
N6 C61 C62 C63 -101.7(6) . .
C67 C62 C63 C64 1.5(9) . .
C61 C62 C63 C64 -178.0(6) . .
C62 C63 C64 C65 -2.5(10) . .
C63 C64 C65 C66 2.3(9) . .
C63 C64 C65 C68 179.7(6) . .
C64 C65 C66 C67 -1.2(9) . .
C68 C65 C66 C67 -178.5(6) . .
C63 C62 C67 C66 -0.4(9) . .
C61 C62 C67 C66 179.1(5) . .
C65 C66 C67 C62 0.2(9) . .
C66 C65 C68 N8 5.0(8) . .
C64 C65 C68 N8 -172.3(5) . .
N9 C70 C71 N10 -0.2(7) . .
N11 C73 C74 N12 0.1(7) . .
N10 C75 C76 C77 31.0(9) . .
N10 C75 C76 C81 -150.4(6) . .
C81 C76 C77 C78 3.2(11) . .
C75 C76 C77 C78 -178.2(7) . .
C76 C77 C78 C79 -0.3(12) . .
C77 C78 C79 C80 -2.3(11) . .
C77 C78 C79 C82 173.0(7) . .
C78 C79 C80 C81 1.8(10) . .
C82 C79 C80 C81 -173.4(6) . .
C79 C80 C81 C76 1.1(11) . .
C77 C76 C81 C80 -3.6(10) . .
C75 C76 C81 C80 177.7(6) . .
C80 C79 C82 N12 75.9(8) . .
C78 C79 C82 N12 -99.3(7) . .
N13 C84 C85 N14 1.6(6) . .
N16 C88 C87 N15 0.4(7) . .
N14 C89 C90 C95 143.7(7) . .
N14 C89 C90 C91 -39.3(8) . .
C95 C90 C91 C92 -2.8(12) . .
C89 C90 C91 C92 -179.8(7) . .
C90 C91 C92 C93 -0.8(13) . .
C91 C92 C93 C94 5.0(12) . .
C91 C92 C93 C96 -175.6(7) . .
C92 C93 C94 C95 -5.6(13) . .
C96 C93 C94 C95 174.9(8) . .
C91 C90 C95 C94 2.1(13) . .
C89 C90 C95 C94 179.2(8) . .
C93 C94 C95 C90 2.1(15) . .
C92 C93 C96 N16 109.7(8) . .
C94 C93 C96 N16 -70.8(9) . .
N2 C41 N1 C42 -0.8(7) . .
N2 C41 N1 Cd1 -171.4(4) . .
C43 C42 N1 C41 0.4(7) . .
C43 C42 N1 Cd1 170.3(4) . .
N13 Cd1 N1 C41 -54.3(5) . .
N9 Cd1 N1 C41 125.9(5) . .
N5 Cd1 N1 C41 10(3) . .
O1 Cd1 N1 C41 -145.5(5) . .
O5 Cd1 N1 C41 38.2(5) . .
N13 Cd1 N1 C42 137.5(5) . .
N9 Cd1 N1 C42 -42.3(5) . .
N5 Cd1 N1 C42 -158(3) . .
O1 Cd1 N1 C42 46.2(5) . .
O5 Cd1 N1 C42 -130.0(5) . .
N1 C41 N2 C43 0.9(7) . .
N1 C41 N2 C47 -178.6(5) . .
C42 C43 N2 C41 -0.6(6) . .
C42 C43 N2 C47 178.9(5) . .
C48 C47 N2 C41 82.0(7) . .
C48 C47 N2 C43 -97.5(7) . .
N4 C44 N3 C45 2.0(7) . .
N4 C44 N3 Cd2 162.4(4) . .
C46 C45 N3 C44 -0.8(7) . .
C46 C45 N3 Cd2 -160.6(4) . .
N11 Cd2 N3 C44 87.1(5) 1_656 .
N7 Cd2 N3 C44 -171.9(17) 1_556 .
N15 Cd2 N3 C44 -93.9(5) 1_455 .
O13 Cd2 N3 C44 169.3(5) . .
O9 Cd2 N3 C44 0.2(5) . .
N11 Cd2 N3 C45 -116.8(5) 1_656 .
N7 Cd2 N3 C45 -16(2) 1_556 .
N15 Cd2 N3 C45 62.2(5) 1_455 .
O13 Cd2 N3 C45 -34.6(5) . .
O9 Cd2 N3 C45 156.4(5) . .
N3 C44 N4 C46 -2.5(7) . .
N3 C44 N4 C54 -164.6(5) . .
C45 C46 N4 C44 1.9(7) . .
C45 C46 N4 C54 164.1(6) . .
C51 C54 N4 C44 85.3(7) . .
C51 C54 N4 C46 -73.5(7) . .
N6 C55 N5 C56 0.6(7) . .
N6 C55 N5 Cd1 170.8(4) . .
C57 C56 N5 C55 -0.2(7) . .
C57 C56 N5 Cd1 -170.8(4) . .
N13 Cd1 N5 C55 -121.1(5) . .
N9 Cd1 N5 C55 58.6(5) . .
N1 Cd1 N5 C55 174(3) . .
O1 Cd1 N5 C55 -30.3(5) . .
O5 Cd1 N5 C55 146.2(5) . .
N13 Cd1 N5 C56 47.4(5) . .
N9 Cd1 N5 C56 -132.9(5) . .
N1 Cd1 N5 C56 -17(3) . .
O1 Cd1 N5 C56 138.2(5) . .
O5 Cd1 N5 C56 -45.3(5) . .
N5 C55 N6 C57 -0.8(6) . .
N5 C55 N6 C61 177.4(5) . .
C56 C57 N6 C55 0.6(6) . .
C56 C57 N6 C61 -177.6(5) . .
C62 C61 N6 C55 -74.8(7) . .
C62 C61 N6 C57 103.1(7) . .
N8 C58 N7 C59 -0.9(7) . .
N8 C58 N7 Cd2 -162.5(4) . 1_554
C60 C59 N7 C58 -0.1(7) . .
C60 C59 N7 Cd2 162.2(4) . 1_554
N7 C58 N8 C60 1.5(7) . .
N7 C58 N8 C68 165.5(5) . .
C59 C60 N8 C58 -1.5(7) . .
C59 C60 N8 C68 -165.9(5) . .
C65 C68 N8 C58 -90.1(7) . .
C65 C68 N8 C60 71.4(7) . .
N10 C69 N9 C70 -1.3(7) . .
N10 C69 N9 Cd1 -167.6(4) . .
C71 C70 N9 C69 0.9(7) . .
C71 C70 N9 Cd1 168.9(4) . .
N13 Cd1 N9 C69 -71(8) . .
N1 Cd1 N9 C69 98.6(5) . .
N5 Cd1 N9 C69 -84.7(5) . .
O1 Cd1 N9 C69 11.1(5) . .
O5 Cd1 N9 C69 -177.6(5) . .
N13 Cd1 N9 C70 124(8) . .
N1 Cd1 N9 C70 -65.9(4) . .
N5 Cd1 N9 C70 110.8(4) . .
O1 Cd1 N9 C70 -153.4(4) . .
O5 Cd1 N9 C70 17.9(4) . .
N9 C69 N10 C71 1.2(7) . .
N9 C69 N10 C75 170.0(6) . .
C70 C71 N10 C69 -0.6(7) . .
C70 C71 N10 C75 -169.9(5) . .
C76 C75 N10 C69 -105.6(7) . .
C76 C75 N10 C71 61.5(8) . .
N12 C72 N11 C73 -1.5(7) . .
N12 C72 N11 Cd2 -168.5(4) . 1_454
C74 C73 N11 C72 0.9(7) . .
C74 C73 N11 Cd2 167.6(4) . 1_454
N11 C72 N12 C74 1.6(7) . .
N11 C72 N12 C82 168.4(5) . .
C73 C74 N12 C72 -1.0(7) . .
C73 C74 N12 C82 -167.4(5) . .
C79 C82 N12 C72 -94.0(7) . .
C79 C82 N12 C74 70.0(8) . .
N14 C83 N13 C84 0.7(6) . .
N14 C83 N13 Cd1 162.8(4) . .
C85 C84 N13 C83 -1.4(6) . .
C85 C84 N13 Cd1 -165.9(4) . .
N9 Cd1 N13 C83 -103(8) . .
N1 Cd1 N13 C83 86.8(5) . .
N5 Cd1 N13 C83 -89.9(5) . .
O1 Cd1 N13 C83 174.3(5) . .
O5 Cd1 N13 C83 2.9(5) . .
N9 Cd1 N13 C84 57(8) . .
N1 Cd1 N13 C84 -113.2(4) . .
N5 Cd1 N13 C84 70.1(4) . .
O1 Cd1 N13 C84 -25.7(4) . .
O5 Cd1 N13 C84 162.9(4) . .
N13 C83 N14 C85 0.3(6) . .
N13 C83 N14 C89 -176.4(5) . .
C84 C85 N14 C83 -1.2(6) . .
C84 C85 N14 C89 175.7(5) . .
C90 C89 N14 C83 115.5(6) . .
C90 C89 N14 C85 -60.7(7) . .
N16 C86 N15 C87 -0.6(7) . .
N16 C86 N15 Cd2 166.8(4) . 1_655
C88 C87 N15 C86 0.1(7) . .
C88 C87 N15 Cd2 -167.3(4) . 1_655
N15 C86 N16 C88 0.8(7) . .
N15 C86 N16 C96 -168.8(5) . .
C87 C88 N16 C86 -0.7(6) . .
C87 C88 N16 C96 169.1(6) . .
C93 C96 N16 C86 94.2(8) . .
C93 C96 N16 C88 -73.5(8) . .
N13 Cd1 O1 S1 97.1(4) . .
N9 Cd1 O1 S1 -81.7(4) . .
N1 Cd1 O1 S1 -168.3(4) . .
N5 Cd1 O1 S1 13.2(4) . .
O5 Cd1 O1 S1 -145.5(8) . .
N13 Cd1 O5 S2 24.6(6) . .
N9 Cd1 O5 S2 -156.6(6) . .
N1 Cd1 O5 S2 -69.8(6) . .
N5 Cd1 O5 S2 108.5(6) . .
O1 Cd1 O5 S2 -92.7(11) . .
N3 Cd2 O9 S3 -177.7(4) . .
N11 Cd2 O9 S3 85.6(4) 1_656 .
N7 Cd2 O9 S3 1.4(4) 1_556 .
N15 Cd2 O9 S3 -92.3(4) 1_455 .
O13 Cd2 O9 S3 140.4(5) . .
N3 Cd2 O13 S4 107.2(6) . .
N11 Cd2 O13 S4 -155.6(6) 1_656 .
N7 Cd2 O13 S4 -70.9(6) 1_556 .
N15 Cd2 O13 S4 22.1(6) 1_455 .
O9 Cd2 O13 S4 149.1(5) . .
Cd1 O1 S1 O3 57.4(5) . .
Cd1 O1 S1 O2 -71.1(4) . .
Cd1 O1 S1 C1 177.8(4) . .
C2 C1 S1 O3 61.3(6) . .
C2 C1 S1 O2 -178.5(5) . .
C2 C1 S1 O1 -61.3(6) . .
Cd1 O5 S2 O6 4.2(7) . .
Cd1 O5 S2 O7 134.0(6) . .
Cd1 O5 S2 C11 -111.2(6) . .
C12 C11 S2 O6 51.6(6) . .
C12 C11 S2 O7 -70.9(6) . .
C12 C11 S2 O5 169.9(6) . .
Cd2 O9 S3 O10 62.8(4) . .
Cd2 O9 S3 O11 -66.9(4) . .
Cd2 O9 S3 C21 -179.7(3) . .
C22 C21 S3 O10 67.2(6) . .
C22 C21 S3 O9 -53.4(6) . .
C22 C21 S3 O11 -172.1(5) . .
Cd2 O13 S4 O15 -121.8(6) . .
Cd2 O13 S4 O14 8.7(7) . .
Cd2 O13 S4 C31 123.1(6) . .
C32 C31 S4 O15 76.5(6) . .
C32 C31 S4 O13 -164.9(5) . .
C32 C31 S4 O14 -46.9(6) . .
